data_4503491
loop_
_publ_author_name
'Liu, Yaru'
'Hou, Hongwei'
'Chen, Qianru'
'Fan, Yaoting'

_publ_section_title
;
 From Multifunctional Precursor to Novel Reaction Products:
 Oligimerization and Central Metal Ion Exchange Reaction of Ferrocenyl
 Carboxylate Complexes
;
_journal_issue 4
_journal_name_full 'Crystal Growth &amp; Design'
_journal_page_first 1435
_journal_paper_doi 10.1021/cg701221f
_journal_volume 8
_journal_year 2008
_chemical_formula_sum 'C220 H246 Fe10 N10 O58 Zn10'
_chemical_formula_weight 5170.68
_chemical_name_systematic
; 
 ? 
;
_space_group_IT_number 14
_symmetry_cell_setting monoclinic
_symmetry_space_group_name_Hall '-P 2ybc'
_symmetry_space_group_name_H-M 'P 1 21/c 1'
_atom_sites_solution_hydrogens geom
_atom_sites_solution_primary direct
_atom_sites_solution_secondary difmap
_audit_creation_method SHELXL-97
_cell_angle_alpha 90.00
_cell_angle_beta 117.376(2)
_cell_angle_gamma 90.00
_cell_formula_units_Z 2
_cell_length_a 25.349(3)
_cell_length_b 21.983(2)
_cell_length_c 26.491(3)
_cell_measurement_reflns_used 5093
_cell_measurement_temperature 291(2)
_cell_measurement_theta_max 16.54
_cell_measurement_theta_min 2.39
_cell_volume 13109(2)
_computing_cell_refinement 'Bruker SMART'
_computing_data_collection 'Bruker SMART'
_computing_data_reduction 'Bruker SAINT'
_computing_molecular_graphics 'Bruker SHELXTL'
_computing_publication_material 'Bruker SHELXTL'
_computing_structure_refinement 'SHELXL-97 (Sheldrick, 1997)'
_computing_structure_solution 'SHELXS-97 (Sheldrick, 1990)'
_diffrn_ambient_temperature 291(2)
_diffrn_measured_fraction_theta_full 0.981
_diffrn_measured_fraction_theta_max 0.981
_diffrn_measurement_device_type 'CCD area detector'
_diffrn_measurement_method 'phi and omega scans'
_diffrn_radiation_monochromator graphite
_diffrn_radiation_source 'fine-focus sealed tube'
_diffrn_radiation_type MoK\a
_diffrn_radiation_wavelength 0.71073
_diffrn_reflns_av_R_equivalents 0.1736
_diffrn_reflns_av_sigmaI/netI 0.2709
_diffrn_reflns_limit_h_max 29
_diffrn_reflns_limit_h_min -30
_diffrn_reflns_limit_k_max 26
_diffrn_reflns_limit_k_min -24
_diffrn_reflns_limit_l_max 32
_diffrn_reflns_limit_l_min -23
_diffrn_reflns_number 68784
_diffrn_reflns_theta_full 25.50
_diffrn_reflns_theta_max 25.50
_diffrn_reflns_theta_min 2.45
_exptl_absorpt_coefficient_mu 1.500
_exptl_absorpt_correction_T_max 0.8645
_exptl_absorpt_correction_T_min 0.5209
_exptl_absorpt_correction_type multi-scan
_exptl_absorpt_process_details sadabs
_exptl_crystal_colour brown
_exptl_crystal_density_diffrn 1.314
_exptl_crystal_density_method 'not measured'
_exptl_crystal_description block
_exptl_crystal_F_000 5320
_exptl_crystal_size_max 0.50
_exptl_crystal_size_mid 0.40
_exptl_crystal_size_min 0.10
_refine_diff_density_max 0.992
_refine_diff_density_min -0.422
_refine_diff_density_rms 0.096
_refine_ls_extinction_method none
_refine_ls_goodness_of_fit_ref 0.928
_refine_ls_hydrogen_treatment constr
_refine_ls_matrix_type full
_refine_ls_number_parameters 1262
_refine_ls_number_reflns 23952
_refine_ls_number_restraints 820
_refine_ls_restrained_S_all 0.931
_refine_ls_R_factor_all 0.3000
_refine_ls_R_factor_gt 0.0902
_refine_ls_shift/su_max 0.033
_refine_ls_shift/su_mean 0.001
_refine_ls_structure_factor_coef Fsqd
_refine_ls_weighting_details 'calc w=1/[\s^2^(Fo^2^)+(0.1403P)^2^+0.0000P] where P=(Fo^2^+2Fc^2^)/3'
_refine_ls_weighting_scheme calc
_refine_ls_wR_factor_gt 0.2088
_refine_ls_wR_factor_ref 0.3210
_reflns_number_gt 6209
_reflns_number_total 23952
_reflns_threshold_expression >2sigma(I)
_cod_data_source_file cg701221f-file001.cif
_cod_data_source_block w2
_cod_depositor_comments
;
The following automatic conversions were performed:

'_symmetry_cell_setting' value 'Monoclinic' changed to 'monoclinic'
according to /home/saulius/struct/CIF-dictionaries/cif_core.dic
dictionary named 'cif_core.dic' version 2.4.1 from 2010-06-29.

Automatic conversion script
Id: cif_fix_values 1715 2011-07-08 13:25:40Z adriana 
;
_cod_original_sg_symbol_H-M P2(1)/c
_cod_database_code 4503491

loop_
_symmetry_equiv_pos_as_xyz
'x, y, z'
'-x, y+1/2, -z+1/2'
'-x, -y, -z'
'x, -y-1/2, z-1/2'

loop_
_atom_site_label
_atom_site_type_symbol
_atom_site_fract_x
_atom_site_fract_y
_atom_site_fract_z
_atom_site_U_iso_or_equiv
_atom_site_adp_type
_atom_site_occupancy
_atom_site_symmetry_multiplicity
_atom_site_calc_flag
_atom_site_refinement_flags
Zn1 Zn 0.06517(3) 0.67858(3) 0.43027(3) 0.0948(3) Uani 1 1 d .
Zn2 Zn 0.17157(3) 0.62755(3) 0.53329(3) 0.0830(3) Uani 1 1 d .
Zn3 Zn 0.21126(3) 0.52752(3) 0.62170(3) 0.0803(3) Uani 1 1 d .
Zn4 Zn 0.17159(3) 0.41906(3) 0.66625(3) 0.0847(3) Uani 1 1 d .
Zn5 Zn 0.06675(3) 0.33859(3) 0.64563(3) 0.0937(3) Uani 1 1 d .
O1 O 0.05681(14) 0.71165(18) 0.35480(16) 0.0969(15) Uani 1 1 d U
O2 O -0.04034(14) 0.70031(17) 0.30084(16) 0.0945(14) Uani 1 1 d U
O3 O 0.0677(2) 0.6552(2) 0.2523(3) 0.203(3) Uani 1 1 d DU
O4 O 0.11197(14) 0.75623(14) 0.46593(18) 0.0973(16) Uani 1 1 d U
O5 O 0.19115(14) 0.71767(14) 0.54200(15) 0.0831(14) Uani 1 1 d U
O6 O 0.1451(3) 0.9206(3) 0.5577(2) 0.248(4) Uani 1 1 d DU
O7 O 0.25712(12) 0.61367(14) 0.54667(14) 0.0689(12) Uani 1 1 d U
O8 O 0.28421(12) 0.53694(15) 0.60847(13) 0.0673(12) Uani 1 1 d U
O9 O 0.4281(2) 0.55752(17) 0.68829(17) 0.142(2) Uani 1 1 d DU
O10 O 0.26601(13) 0.53256(15) 0.70574(14) 0.0743(13) Uani 1 1 d U
O11 O 0.23601(13) 0.45387(15) 0.73941(14) 0.0741(13) Uani 1 1 d U
O12 O 0.24752(18) 0.5364(2) 0.84425(18) 0.144(2) Uani 1 1 d DU
O13 O 0.21274(13) 0.33727(15) 0.69452(17) 0.0915(15) Uani 1 1 d U
O14 O 0.13569(14) 0.27638(14) 0.67852(18) 0.0961(16) Uani 1 1 d U
O15 O 0.2367(3) 0.1735(3) 0.8185(2) 0.193(3) Uani 1 1 d DU
O16 O -0.01202(13) 0.71712(14) 0.41547(16) 0.0787(13) Uani 1 1 d U
H16D H -0.0166 0.7016 0.4479 0.094 Uiso 1 1 calc R
O17 O 0.00861(12) 0.61331(13) 0.38765(13) 0.0637(11) Uani 1 1 d U
O18 O 0.14021(12) 0.63433(15) 0.44949(13) 0.0670(12) Uani 1 1 d U
H18D H 0.1241 0.5932 0.4386 0.080 Uiso 1 1 calc R
O19 O 0.08747(11) 0.64903(13) 0.50662(13) 0.0614(11) Uani 1 1 d U
O20 O 0.19652(13) 0.61631(13) 0.61457(13) 0.0622(11) Uani 1 1 d U
H20D H 0.1561 0.6136 0.6104 0.075 Uiso 1 1 calc R
O21 O 0.16283(12) 0.53952(12) 0.54022(13) 0.0599(11) Uani 1 1 d U
O22 O 0.21984(12) 0.43769(14) 0.62694(13) 0.0651(12) Uani 1 1 d U
H22D H 0.1905 0.4274 0.5881 0.078 Uiso 1 1 calc R
O23 O 0.14678(11) 0.50172(13) 0.63922(13) 0.0601(11) Uani 1 1 d U
O24 O 0.11783(12) 0.40040(14) 0.69967(13) 0.0657(12) Uani 1 1 d U
H24 H 0.0913 0.4357 0.6863 0.079 Uiso 1 1 calc R
O25 O 0.10471(12) 0.37811(14) 0.60490(12) 0.0608(11) Uani 1 1 d U
O26 O 0.3868(4) 0.3598(4) 0.8737(3) 0.288(5) Uani 1 1 d .
H26C H 0.3780 0.3902 0.8514 0.346 Uiso 1 1 d R
H26D H 0.4244 0.3572 0.8915 0.346 Uiso 1 1 d R
O27 O 0.3917(5) 0.6913(4) 0.6879(4) 0.369(6) Uani 1 1 d .
H27C H 0.4080 0.6564 0.6954 0.443 Uiso 1 1 d R
H27D H 0.4173 0.7177 0.7079 0.443 Uiso 1 1 d R
O28 O 0.1587(4) 0.1182(4) 0.6108(5) 0.372(7) Uani 1 1 d .
H28C H 0.1443 0.1532 0.6104 0.447 Uiso 1 1 d R
H28D H 0.1601 0.1141 0.5795 0.447 Uiso 1 1 d R
O29 O 0.3259(6) 0.4243(4) 0.5084(4) 0.528(7) Uani 1 1 d .
H29C H 0.3182 0.4038 0.5314 0.634 Uiso 1 1 d R
H29D H 0.3101 0.4066 0.4763 0.634 Uiso 1 1 d R
N1 N 0.0666(2) 0.7549(3) 0.2621(2) 0.136(2) Uani 1 1 d U
H1N H 0.0835 0.7890 0.2625 0.163 Uiso 1 1 calc R
N2 N 0.1533(2) 0.8705(2) 0.4877(3) 0.160(3) Uani 1 1 d U
H2N H 0.1532 0.8753 0.4554 0.192 Uiso 1 1 calc R
N3 N 0.38628(16) 0.51775(19) 0.60296(19) 0.0830(16) Uani 1 1 d U
H3N H 0.3842 0.4866 0.5825 0.100 Uiso 1 1 calc R
N4 N 0.31983(19) 0.4789(2) 0.85008(18) 0.0938(18) Uani 1 1 d U
H4N H 0.3459 0.4518 0.8690 0.113 Uiso 1 1 calc R
N5 N 0.2052(2) 0.1773(2) 0.7288(3) 0.120(2) Uani 1 1 d U
H5N H 0.1875 0.1579 0.6972 0.144 Uiso 1 1 calc R
C1 C 0.0099(2) 0.7194(3) 0.3121(2) 0.093(2) Uani 1 1 d U
C2 C 0.0120(3) 0.7571(3) 0.2655(3) 0.117(2) Uani 1 1 d U
C3 C -0.0341(3) 0.7868(3) 0.2302(3) 0.127(3) Uani 1 1 d U
H3 H -0.0665 0.7847 0.2378 0.152 Uiso 1 1 calc R
C4 C -0.04445(18) 0.82435(19) 0.17884(16) 0.117(2) Uani 1 1 d GU
C5 C -0.0942(2) 0.8584(3) 0.1495(2) 0.156(3) Uani 1 1 d GU
H5 H -0.1269 0.8637 0.1592 0.187 Uiso 1 1 calc R
C6 C -0.0901(3) 0.8849(3) 0.1049(3) 0.156(3) Uani 1 1 d GU
H6 H -0.1198 0.9116 0.0764 0.187 Uiso 1 1 calc R
C7 C -0.0378(3) 0.8671(3) 0.1067(3) 0.142(3) Uani 1 1 d GU
H7 H -0.0239 0.8777 0.0789 0.170 Uiso 1 1 calc R
C8 C -0.0096(2) 0.8297(3) 0.1524(2) 0.126(3) Uani 1 1 d GU
H8 H 0.0283 0.8087 0.1632 0.152 Uiso 1 1 calc R
Fe1 Fe -0.08890(6) 0.79754(7) 0.10166(6) 0.1631(6) Uani 1 1 d .
C9 C -0.1212(4) 0.7130(3) 0.1112(4) 0.335(5) Uani 1 1 d GU
H9 H -0.1155 0.6949 0.1472 0.403 Uiso 1 1 calc R
C10 C -0.0808(5) 0.7055(5) 0.0844(5) 0.347(5) Uani 1 1 d GU
H10 H -0.0438 0.6819 0.1000 0.416 Uiso 1 1 calc R
C11 C -0.1047(7) 0.7437(6) 0.0315(6) 0.350(5) Uani 1 1 d GU
H11 H -0.0864 0.7489 0.0062 0.420 Uiso 1 1 calc R
C12 C -0.1599(7) 0.7749(5) 0.0257(6) 0.335(5) Uani 1 1 d GU
H12 H -0.1845 0.8034 -0.0045 0.402 Uiso 1 1 calc R
C13 C -0.1701(5) 0.7559(5) 0.0749(5) 0.339(5) Uani 1 1 d GU
H13 H -0.2024 0.7700 0.0826 0.407 Uiso 1 1 calc R
C14 C 0.09362(17) 0.7037(3) 0.2584(3) 0.160(3) Uani 1 1 d DU
C15 C 0.14872(16) 0.7139(3) 0.2560(2) 0.202(3) Uani 1 1 d GDU
C16 C 0.1880(2) 0.7578(3) 0.2850(3) 0.228(4) Uani 1 1 d GU
H16 H 0.1785 0.7868 0.3050 0.273 Uiso 1 1 calc R
C17 C 0.2411(3) 0.7596(4) 0.2851(4) 0.250(4) Uani 1 1 d GU
H17 H 0.2683 0.7899 0.3052 0.300 Uiso 1 1 calc R
C18 C 0.2549(3) 0.7175(5) 0.2562(4) 0.241(4) Uani 1 1 d GU
H18 H 0.2916 0.7188 0.2563 0.289 Uiso 1 1 calc R
C19 C 0.2156(4) 0.6737(4) 0.2272(4) 0.272(5) Uani 1 1 d GU
H19 H 0.2251 0.6446 0.2072 0.326 Uiso 1 1 calc R
C20 C 0.1625(3) 0.6719(3) 0.2271(3) 0.248(4) Uani 1 1 d GU
H20 H 0.1353 0.6415 0.2070 0.298 Uiso 1 1 calc R
C21 C 0.1615(2) 0.7596(2) 0.5096(2) 0.0810(19) Uani 1 1 d U
C22 C 0.1877(2) 0.8237(2) 0.5257(3) 0.106(2) Uani 1 1 d U
C23 C 0.2399(2) 0.8304(3) 0.5688(3) 0.102(2) Uani 1 1 d U
H23 H 0.2564 0.7953 0.5898 0.122 Uiso 1 1 calc R
C24 C 0.27711(14) 0.88637(14) 0.58936(16) 0.111(2) Uani 1 1 d GU
C25 C 0.2703(2) 0.94129(18) 0.5586(2) 0.116(3) Uani 1 1 d GU
H25 H 0.2369 0.9516 0.5218 0.139 Uiso 1 1 calc R
C26 C 0.3218(3) 0.9775(2) 0.5894(3) 0.126(3) Uani 1 1 d GU
H26 H 0.3295 1.0176 0.5781 0.151 Uiso 1 1 calc R
C27 C 0.3604(2) 0.9449(2) 0.6392(3) 0.141(3) Uani 1 1 d GU
H27 H 0.3991 0.9590 0.6686 0.169 Uiso 1 1 calc R
C28 C 0.33275(19) 0.8886(2) 0.63918(19) 0.119(3) Uani 1 1 d GU
H28 H 0.3493 0.8568 0.6682 0.143 Uiso 1 1 calc R
Fe2 Fe 0.34607(4) 0.89716(5) 0.57056(5) 0.1253(5) Uani 1 1 d .
C29 C 0.3354(2) 0.8790(3) 0.4917(2) 0.206(4) Uani 1 1 d GU
H29 H 0.2990 0.8851 0.4561 0.248 Uiso 1 1 calc R
C30 C 0.3508(3) 0.8267(3) 0.5245(3) 0.191(3) Uani 1 1 d GU
H30 H 0.3274 0.7892 0.5160 0.229 Uiso 1 1 calc R
C31 C 0.4062(4) 0.8360(4) 0.5704(3) 0.210(4) Uani 1 1 d GU
H31 H 0.4284 0.8064 0.6005 0.252 Uiso 1 1 calc R
C32 C 0.4249(3) 0.8940(4) 0.5660(3) 0.212(4) Uani 1 1 d GU
H32 H 0.4624 0.9130 0.5927 0.254 Uiso 1 1 calc R
C33 C 0.3812(3) 0.9206(3) 0.5173(3) 0.210(4) Uani 1 1 d GU
H33 H 0.3824 0.9616 0.5035 0.252 Uiso 1 1 calc R
C34 C 0.1157(4) 0.9128(3) 0.5063(2) 0.240(4) Uani 1 1 d DU
C35 C 0.0912(2) 0.9600(2) 0.4645(3) 0.298(4) Uani 1 1 d GDU
C36 C 0.0901(3) 0.9667(3) 0.4108(3) 0.291(5) Uani 1 1 d GU
H36 H 0.1101 0.9389 0.3992 0.349 Uiso 1 1 calc R
C37 C 0.0586(4) 1.0156(4) 0.3747(4) 0.326(5) Uani 1 1 d GU
H37 H 0.0579 1.0200 0.3395 0.391 Uiso 1 1 calc R
C38 C 0.0282(4) 1.0580(4) 0.3923(5) 0.352(5) Uani 1 1 d GU
H38 H 0.0075 1.0901 0.3687 0.423 Uiso 1 1 calc R
C39 C 0.0293(4) 1.0513(4) 0.4460(5) 0.367(5) Uani 1 1 d GU
H39 H 0.0094 1.0791 0.4576 0.441 Uiso 1 1 calc R
C40 C 0.0608(3) 1.0023(3) 0.4821(4) 0.364(5) Uani 1 1 d GU
H40 H 0.0616 0.9979 0.5173 0.437 Uiso 1 1 calc R
C41 C 0.29305(19) 0.5731(2) 0.5773(2) 0.0645(17) Uani 1 1 d U
C42 C 0.3508(2) 0.5690(2) 0.5745(2) 0.0730(18) Uani 1 1 d U
C43 C 0.3654(2) 0.6100(2) 0.5465(2) 0.0817(19) Uani 1 1 d U
H43 H 0.3392 0.6424 0.5316 0.098 Uiso 1 1 calc R
C44 C 0.41559(13) 0.61139(17) 0.53623(15) 0.1017(19) Uani 1 1 d GU
C45 C 0.4534(2) 0.5633(2) 0.5364(3) 0.121(2) Uani 1 1 d GU
H45 H 0.4515 0.5209 0.5469 0.145 Uiso 1 1 calc R
C46 C 0.4941(3) 0.5876(3) 0.5184(3) 0.148(3) Uani 1 1 d GU
H46 H 0.5252 0.5649 0.5143 0.178 Uiso 1 1 calc R
C47 C 0.4815(3) 0.6508(3) 0.5072(3) 0.162(3) Uani 1 1 d GU
H47 H 0.5018 0.6789 0.4931 0.195 Uiso 1 1 calc R
C48 C 0.4330(2) 0.6655(2) 0.5182(3) 0.137(3) Uani 1 1 d GU
H48 H 0.4138 0.7053 0.5126 0.165 Uiso 1 1 calc R
Fe3 Fe 0.41048(5) 0.59830(6) 0.45869(5) 0.1511(5) Uani 1 1 d .
C49 C 0.3630(3) 0.5318(4) 0.3988(2) 0.262(4) Uani 1 1 d GU
H49 H 0.3625 0.4905 0.4059 0.314 Uiso 1 1 calc R
C50 C 0.3264(4) 0.5729(5) 0.4006(3) 0.253(4) Uani 1 1 d GU
H50 H 0.2954 0.5658 0.4093 0.304 Uiso 1 1 calc R
C51 C 0.3414(5) 0.6258(5) 0.3881(4) 0.263(4) Uani 1 1 d GU
H51 H 0.3227 0.6627 0.3863 0.316 Uiso 1 1 calc R
C52 C 0.3872(5) 0.6174(5) 0.3785(4) 0.266(4) Uani 1 1 d GU
H52 H 0.4068 0.6474 0.3687 0.319 Uiso 1 1 calc R
C53 C 0.4006(4) 0.5593(5) 0.3851(4) 0.256(4) Uani 1 1 d GU
H53 H 0.4313 0.5409 0.3808 0.307 Uiso 1 1 calc R
C54 C 0.4221(2) 0.51386(16) 0.6580(2) 0.107(3) Uani 1 1 d DU
C55 C 0.44687(18) 0.45418(15) 0.6795(2) 0.145(3) Uani 1 1 d GDU
C56 C 0.4550(3) 0.4373(2) 0.7334(2) 0.196(4) Uani 1 1 d GU
H56 H 0.4427 0.4631 0.7538 0.236 Uiso 1 1 calc R
C57 C 0.4817(4) 0.3817(3) 0.7568(3) 0.241(5) Uani 1 1 d GU
H57 H 0.4871 0.3704 0.7927 0.289 Uiso 1 1 calc R
C58 C 0.5002(3) 0.3429(3) 0.7262(4) 0.221(4) Uani 1 1 d GU
H58 H 0.5179 0.3058 0.7418 0.265 Uiso 1 1 calc R
C59 C 0.4920(3) 0.3598(3) 0.6723(4) 0.198(4) Uani 1 1 d GU
H59 H 0.5044 0.3340 0.6519 0.237 Uiso 1 1 calc R
C60 C 0.4654(3) 0.4154(2) 0.6489(3) 0.176(3) Uani 1 1 d GU
H60 H 0.4600 0.4267 0.6130 0.212 Uiso 1 1 calc R
C61 C 0.2707(2) 0.4979(3) 0.7454(2) 0.076(2) Uani 1 1 d U
C62 C 0.3231(2) 0.5064(2) 0.8019(2) 0.0730(18) Uani 1 1 d U
C63 C 0.3734(2) 0.5319(2) 0.8076(2) 0.0731(19) Uani 1 1 d U
H63 H 0.3713 0.5466 0.7739 0.088 Uiso 1 1 calc R
C64 C 0.43100(12) 0.54094(12) 0.85719(14) 0.0679(18) Uani 1 1 d GU
C65 C 0.44504(17) 0.53874(17) 0.91421(17) 0.084(2) Uani 1 1 d GU
H65 H 0.4175 0.5292 0.9296 0.101 Uiso 1 1 calc R
C66 C 0.5049(2) 0.5518(2) 0.9456(2) 0.105(3) Uani 1 1 d GU
H66 H 0.5270 0.5538 0.9872 0.126 Uiso 1 1 calc R
C67 C 0.52784(19) 0.5621(2) 0.9080(2) 0.097(2) Uani 1 1 d GU
H67 H 0.5691 0.5727 0.9182 0.116 Uiso 1 1 calc R
C68 C 0.48218(16) 0.55539(18) 0.85334(18) 0.079(2) Uani 1 1 d GU
H68 H 0.4856 0.5597 0.8181 0.094 Uiso 1 1 calc R
Fe4 Fe 0.46134(4) 0.62178(4) 0.89310(4) 0.0868(3) Uani 1 1 d .
C69 C 0.4033(2) 0.68281(14) 0.9007(2) 0.168(3) Uani 1 1 d GU
H69 H 0.3707 0.6726 0.9092 0.202 Uiso 1 1 calc R
C70 C 0.3994(3) 0.6881(2) 0.8482(3) 0.175(4) Uani 1 1 d GU
H70 H 0.3635 0.6822 0.8120 0.210 Uiso 1 1 calc R
C71 C 0.4537(4) 0.7040(3) 0.8543(4) 0.149(3) Uani 1 1 d GU
H71 H 0.4637 0.7125 0.8234 0.179 Uiso 1 1 calc R
C72 C 0.4911(3) 0.7086(2) 0.9106(4) 0.172(4) Uani 1 1 d GU
H72 H 0.5327 0.7216 0.9275 0.206 Uiso 1 1 calc R
C73 C 0.4599(3) 0.6955(2) 0.9393(3) 0.178(4) Uani 1 1 d GU
H73 H 0.4752 0.6969 0.9806 0.214 Uiso 1 1 calc R
C74 C 0.2794(2) 0.4926(2) 0.86704(19) 0.110(3) Uani 1 1 d DU
C75 C 0.27462(16) 0.45849(17) 0.91145(13) 0.112(2) Uani 1 1 d GDU
C76 C 0.22244(18) 0.4613(2) 0.91485(18) 0.139(3) Uani 1 1 d GU
H76 H 0.1919 0.4864 0.8903 0.166 Uiso 1 1 calc R
C77 C 0.2152(3) 0.4271(3) 0.9544(2) 0.152(3) Uani 1 1 d GU
H77 H 0.1797 0.4290 0.9567 0.182 Uiso 1 1 calc R
C78 C 0.2602(3) 0.3902(3) 0.9905(2) 0.155(3) Uani 1 1 d GU
H78 H 0.2552 0.3670 1.0174 0.186 Uiso 1 1 calc R
C79 C 0.3124(3) 0.3874(2) 0.9871(2) 0.157(3) Uani 1 1 d GU
H79 H 0.3429 0.3623 1.0117 0.188 Uiso 1 1 calc R
C80 C 0.31957(19) 0.4216(2) 0.94761(17) 0.135(3) Uani 1 1 d GU
H80 H 0.3551 0.4197 0.9453 0.162 Uiso 1 1 calc R
C81 C 0.1898(2) 0.2867(2) 0.6972(3) 0.099(2) Uani 1 1 d U
C82 C 0.2321(2) 0.2373(3) 0.7260(3) 0.115(2) Uani 1 1 d U
C83 C 0.2890(3) 0.2455(3) 0.7481(3) 0.127(3) Uani 1 1 d U
H83 H 0.3007 0.2847 0.7445 0.152 Uiso 1 1 calc R
C84 C 0.3397(2) 0.2010(2) 0.7789(2) 0.147(3) Uani 1 1 d GU
C85 C 0.3987(3) 0.2191(3) 0.8045(3) 0.164(3) Uani 1 1 d GU
H85 H 0.4131 0.2610 0.8086 0.197 Uiso 1 1 calc R
C86 C 0.4338(3) 0.1672(4) 0.8202(4) 0.198(4) Uani 1 1 d GU
H86 H 0.4773 0.1661 0.8396 0.238 Uiso 1 1 calc R
C87 C 0.3964(4) 0.1170(4) 0.8043(4) 0.190(4) Uani 1 1 d GU
H87 H 0.4089 0.0744 0.8117 0.229 Uiso 1 1 calc R
C88 C 0.3383(3) 0.1379(3) 0.7788(3) 0.191(4) Uani 1 1 d GU
H88 H 0.3025 0.1126 0.7635 0.230 Uiso 1 1 calc R
Fe5 Fe 0.38320(4) 0.16214(5) 0.73834(6) 0.1391(5) Uani 1 1 d .
C89 C 0.3429(3) 0.1262(3) 0.6599(2) 0.232(4) Uani 1 1 d GU
H89 H 0.3097 0.0973 0.6458 0.278 Uiso 1 1 calc R
C90 C 0.3383(4) 0.1871(3) 0.6572(3) 0.220(4) Uani 1 1 d GU
H90 H 0.3013 0.2105 0.6403 0.264 Uiso 1 1 calc R
C91 C 0.3935(5) 0.2104(4) 0.6810(4) 0.218(4) Uani 1 1 d GU
H91 H 0.4038 0.2537 0.6839 0.262 Uiso 1 1 calc R
C92 C 0.4322(4) 0.1638(5) 0.6984(4) 0.203(4) Uani 1 1 d GU
H92 H 0.4756 0.1672 0.7163 0.244 Uiso 1 1 calc R
C93 C 0.4009(3) 0.1118(4) 0.6854(3) 0.218(4) Uani 1 1 d GU
H93 H 0.4175 0.0706 0.6927 0.262 Uiso 1 1 calc R
C94 C 0.2052(3) 0.1513(2) 0.7721(2) 0.143(3) Uani 1 1 d DU
C95 C 0.17339(17) 0.09524(18) 0.76579(19) 0.144(3) Uani 1 1 d GDU
C96 C 0.1201(2) 0.0891(2) 0.7217(2) 0.185(4) Uani 1 1 d GU
H96 H 0.1042 0.1203 0.6953 0.222 Uiso 1 1 calc R
C97 C 0.0893(3) 0.0384(3) 0.7153(3) 0.210(4) Uani 1 1 d GU
H97 H 0.0519 0.0340 0.6844 0.252 Uiso 1 1 calc R
C98 C 0.1119(4) -0.0062(3) 0.7529(4) 0.201(4) Uani 1 1 d GU
H98 H 0.0904 -0.0418 0.7484 0.241 Uiso 1 1 calc R
C99 C 0.1653(3) 0.0000(3) 0.7970(3) 0.197(4) Uani 1 1 d GU
H99 H 0.1811 -0.0313 0.8234 0.237 Uiso 1 1 calc R
C100 C 0.1960(2) 0.0507(2) 0.8034(2) 0.177(4) Uani 1 1 d GU
H100 H 0.2334 0.0550 0.8343 0.213 Uiso 1 1 calc R
C101 C -0.0232(2) 0.7802(2) 0.4187(3) 0.107(3) Uani 1 1 d U
H101 H -0.0044 0.8035 0.4008 0.161 Uiso 1 1 calc R
H103 H -0.0075 0.7920 0.4578 0.161 Uiso 1 1 calc R
H102 H -0.0652 0.7874 0.3995 0.161 Uiso 1 1 calc R
C102 C 0.0229(2) 0.5689(3) 0.3616(3) 0.108(3) Uani 1 1 d U
H106 H 0.0606 0.5519 0.3874 0.162 Uiso 1 1 calc R
H104 H 0.0253 0.5853 0.3291 0.162 Uiso 1 1 calc R
H105 H -0.0070 0.5378 0.3494 0.162 Uiso 1 1 calc R
C103 C 0.1736(3) 0.6370(3) 0.4211(3) 0.113(3) Uani 1 1 d U
H107 H 0.1601 0.6065 0.3919 0.170 Uiso 1 1 calc R
H108 H 0.2145 0.6299 0.4473 0.170 Uiso 1 1 calc R
H109 H 0.1694 0.6765 0.4042 0.170 Uiso 1 1 calc R
C104 C 0.0704(3) 0.6780(4) 0.5476(4) 0.164(4) Uani 1 1 d U
H112 H 0.0693 0.7214 0.5429 0.246 Uiso 1 1 calc R
H111 H 0.0990 0.6677 0.5857 0.246 Uiso 1 1 calc R
H110 H 0.0319 0.6637 0.5407 0.246 Uiso 1 1 calc R
C105 C 0.2156(3) 0.6608(3) 0.6567(3) 0.135(3) Uani 1 1 d U
H115 H 0.2577 0.6570 0.6803 0.202 Uiso 1 1 calc R
H114 H 0.1954 0.6558 0.6795 0.202 Uiso 1 1 calc R
H113 H 0.2069 0.7004 0.6394 0.202 Uiso 1 1 calc R
C106 C 0.1493(5) 0.5000(4) 0.4993(4) 0.219(6) Uani 1 1 d U
H10A H 0.1734 0.4643 0.5139 0.329 Uiso 1 1 calc R
H10B H 0.1564 0.5176 0.4698 0.329 Uiso 1 1 calc R
H10C H 0.1081 0.4892 0.4841 0.329 Uiso 1 1 calc R
C107 C 0.2684(2) 0.4038(3) 0.6295(3) 0.112(3) Uani 1 1 d U
H119 H 0.2760 0.4152 0.5984 0.169 Uiso 1 1 calc R
H120 H 0.2593 0.3612 0.6269 0.169 Uiso 1 1 calc R
H121 H 0.3030 0.4120 0.6648 0.169 Uiso 1 1 calc R
C108 C 0.1145(4) 0.5405(4) 0.6563(4) 0.197(4) Uani 1 1 d U
H124 H 0.1174 0.5267 0.6919 0.296 Uiso 1 1 calc R
H123 H 0.0736 0.5406 0.6281 0.296 Uiso 1 1 calc R
H122 H 0.1302 0.5810 0.6608 0.296 Uiso 1 1 calc R
C109 C 0.1344(3) 0.4030(3) 0.7594(2) 0.118(3) Uani 1 1 d U
H127 H 0.1760 0.3942 0.7810 0.178 Uiso 1 1 calc R
H126 H 0.1118 0.3736 0.7681 0.178 Uiso 1 1 calc R
H125 H 0.1264 0.4430 0.7688 0.178 Uiso 1 1 calc R
C110 C 0.1143(3) 0.3468(4) 0.5699(4) 0.159(4) Uani 1 1 d U
H130 H 0.0954 0.3078 0.5649 0.239 Uiso 1 1 calc R
H128 H 0.1563 0.3412 0.5841 0.239 Uiso 1 1 calc R
H129 H 0.0984 0.3675 0.5340 0.239 Uiso 1 1 calc R

loop_
_atom_site_aniso_label
_atom_site_aniso_U_11
_atom_site_aniso_U_22
_atom_site_aniso_U_33
_atom_site_aniso_U_23
_atom_site_aniso_U_13
_atom_site_aniso_U_12
Zn1 0.0730(4) 0.0620(4) 0.1406(6) 0.0192(4) 0.0415(4) -0.0041(3)
Zn2 0.0736(3) 0.0577(4) 0.1144(5) 0.0071(4) 0.0404(3) -0.0061(3)
Zn3 0.0743(3) 0.0606(4) 0.1029(4) 0.0036(4) 0.0382(3) -0.0082(3)
Zn4 0.0757(4) 0.0591(4) 0.1140(5) 0.0085(4) 0.0391(3) -0.0072(3)
Zn5 0.0725(4) 0.0657(4) 0.1347(6) 0.0210(4) 0.0406(4) -0.0032(3)
O1 0.0552(18) 0.107(3) 0.116(3) 0.052(2) 0.0285(17) -0.0011(19)
O2 0.0574(17) 0.102(3) 0.113(2) 0.049(2) 0.0297(17) -0.0114(18)
O3 0.237(4) 0.118(4) 0.313(5) 0.039(4) 0.177(4) 0.003(4)
O4 0.0663(19) 0.0439(18) 0.152(3) 0.020(2) 0.024(2) -0.0150(16)
O5 0.0762(19) 0.0369(17) 0.115(3) 0.0088(18) 0.0261(18) -0.0145(15)
O6 0.186(4) 0.133(5) 0.459(8) -0.039(5) 0.178(4) 0.016(4)
O7 0.0489(15) 0.063(2) 0.089(2) 0.0109(17) 0.0270(15) 0.0032(15)
O8 0.0591(15) 0.068(2) 0.0795(19) 0.0121(17) 0.0357(14) -0.0034(15)
O9 0.151(4) 0.075(3) 0.117(4) 0.012(3) -0.009(3) 0.018(3)
O10 0.0716(18) 0.067(2) 0.071(2) 0.0067(18) 0.0218(16) -0.0182(16)
O11 0.0627(17) 0.077(2) 0.071(2) 0.0077(18) 0.0204(15) -0.0200(17)
O12 0.178(3) 0.159(4) 0.154(3) 0.010(3) 0.126(2) 0.004(3)
O13 0.0566(17) 0.0469(19) 0.152(3) 0.024(2) 0.0314(19) 0.0039(15)
O14 0.0605(18) 0.0434(19) 0.165(3) 0.027(2) 0.0350(19) 0.0014(16)
O15 0.175(4) 0.175(5) 0.229(5) -0.014(4) 0.094(4) -0.033(4)
O16 0.0684(18) 0.0398(17) 0.120(2) 0.0051(18) 0.0365(17) -0.0135(15)
O17 0.0558(15) 0.0415(17) 0.096(2) 0.0093(16) 0.0369(14) -0.0023(13)
O18 0.0531(15) 0.065(2) 0.088(2) 0.0033(17) 0.0368(14) -0.0091(15)
O19 0.0598(15) 0.0491(18) 0.0868(19) 0.0031(16) 0.0437(13) -0.0097(14)
O20 0.0701(17) 0.0383(17) 0.075(2) 0.0001(15) 0.0310(15) -0.0121(14)
O21 0.0645(17) 0.0329(16) 0.070(2) -0.0100(15) 0.0207(15) -0.0128(14)
O22 0.0536(15) 0.0552(19) 0.083(2) -0.0067(17) 0.0281(14) -0.0022(15)
O23 0.0555(15) 0.0383(16) 0.092(2) 0.0004(15) 0.0389(14) 0.0038(13)
O24 0.0636(17) 0.0547(19) 0.075(2) 0.0169(16) 0.0283(15) -0.0006(15)
O25 0.0633(16) 0.0540(19) 0.0676(19) -0.0044(16) 0.0322(14) -0.0019(15)
O26 0.446(9) 0.187(7) 0.310(6) 0.060(6) 0.242(6) 0.081(7)
O27 0.548(13) 0.238(7) 0.372(8) -0.199(6) 0.254(8) -0.140(8)
O28 0.303(9) 0.212(6) 0.467(12) -0.181(7) 0.061(9) 0.045(7)
O29 1.143(16) 0.178(7) 0.558(8) -0.174(6) 0.644(8) -0.220(9)
N1 0.100(3) 0.133(4) 0.184(4) 0.063(3) 0.073(3) -0.003(3)
N2 0.103(3) 0.050(3) 0.266(5) 0.034(3) 0.032(4) -0.016(3)
N3 0.074(2) 0.053(2) 0.135(3) 0.022(2) 0.0602(19) 0.0092(19)
N4 0.093(3) 0.091(3) 0.088(3) 0.015(2) 0.034(2) -0.028(2)
N5 0.090(3) 0.055(3) 0.206(4) 0.019(3) 0.060(3) 0.007(2)
C1 0.073(3) 0.103(3) 0.109(3) 0.052(3) 0.049(2) 0.000(3)
C2 0.077(3) 0.116(4) 0.144(4) 0.053(3) 0.040(3) -0.005(3)
C3 0.097(3) 0.140(5) 0.147(4) 0.052(4) 0.059(3) 0.018(4)
C4 0.113(3) 0.127(4) 0.126(3) 0.056(3) 0.067(3) 0.018(3)
C5 0.169(5) 0.162(5) 0.143(4) 0.044(4) 0.077(4) 0.042(4)
C6 0.177(5) 0.153(5) 0.146(4) 0.061(4) 0.081(4) 0.027(4)
C7 0.136(4) 0.169(5) 0.130(4) 0.061(4) 0.069(3) 0.002(4)
C8 0.117(4) 0.158(5) 0.124(4) 0.063(4) 0.072(3) 0.020(4)
Fe1 0.1766(10) 0.1502(10) 0.1475(9) 0.0118(8) 0.0619(8) -0.0424(8)
C9 0.422(7) 0.202(6) 0.386(7) -0.038(6) 0.188(6) -0.082(6)
C10 0.430(7) 0.197(6) 0.395(7) -0.059(7) 0.173(7) -0.063(7)
C11 0.438(7) 0.215(7) 0.382(7) -0.063(7) 0.174(7) -0.067(7)
C12 0.419(7) 0.226(7) 0.368(7) -0.051(7) 0.188(6) -0.064(7)
C13 0.415(7) 0.226(7) 0.386(7) -0.038(7) 0.192(7) -0.070(7)
C14 0.145(4) 0.146(5) 0.231(5) 0.078(4) 0.124(3) 0.015(4)
C15 0.160(4) 0.205(5) 0.293(5) 0.072(5) 0.151(4) 0.027(4)
C16 0.137(4) 0.251(6) 0.321(6) 0.058(6) 0.128(4) 0.014(5)
C17 0.172(5) 0.280(7) 0.333(6) 0.054(6) 0.146(5) 0.018(6)
C18 0.158(5) 0.266(7) 0.347(6) 0.066(6) 0.158(4) 0.037(5)
C19 0.200(6) 0.267(7) 0.369(7) 0.047(6) 0.148(5) 0.035(6)
C20 0.199(5) 0.243(7) 0.347(6) 0.050(6) 0.164(5) 0.025(6)
C21 0.072(2) 0.038(2) 0.139(3) 0.003(3) 0.054(2) -0.024(2)
C22 0.087(3) 0.043(3) 0.177(4) -0.005(3) 0.050(3) -0.015(2)
C23 0.086(3) 0.051(3) 0.161(4) -0.018(3) 0.050(3) -0.012(3)
C24 0.116(3) 0.051(3) 0.161(4) -0.024(3) 0.060(3) -0.016(3)
C25 0.120(4) 0.049(3) 0.166(4) -0.022(3) 0.054(3) -0.015(3)
C26 0.132(4) 0.050(3) 0.171(5) -0.021(3) 0.049(4) -0.033(3)
C27 0.159(4) 0.077(4) 0.156(5) -0.040(4) 0.047(4) -0.043(4)
C28 0.129(4) 0.084(4) 0.137(4) -0.049(3) 0.054(3) -0.041(3)
Fe2 0.1091(6) 0.0798(6) 0.1816(9) 0.0050(6) 0.0623(6) -0.0183(5)
C29 0.281(5) 0.142(5) 0.270(5) -0.031(5) 0.190(4) 0.003(5)
C30 0.272(5) 0.100(5) 0.272(5) -0.031(4) 0.186(4) 0.006(4)
C31 0.261(5) 0.104(5) 0.313(6) -0.011(5) 0.173(5) 0.027(5)
C32 0.251(5) 0.149(6) 0.303(6) 0.007(5) 0.186(4) -0.014(5)
C33 0.272(5) 0.163(6) 0.286(5) 0.009(5) 0.205(4) -0.011(5)
C34 0.149(5) 0.102(5) 0.367(6) 0.039(5) 0.030(6) 0.029(4)
C35 0.161(5) 0.140(5) 0.464(6) 0.043(5) 0.033(5) 0.057(4)
C36 0.148(5) 0.153(6) 0.468(7) 0.079(6) 0.052(6) 0.045(5)
C37 0.175(6) 0.179(6) 0.507(7) 0.070(7) 0.057(6) 0.016(6)
C38 0.208(6) 0.179(6) 0.517(7) 0.061(7) 0.036(7) 0.042(6)
C39 0.232(6) 0.180(6) 0.516(7) 0.066(7) 0.023(7) 0.075(6)
C40 0.224(6) 0.181(6) 0.514(7) 0.046(7) 0.021(7) 0.065(6)
C41 0.051(2) 0.063(3) 0.080(3) 0.002(3) 0.030(2) -0.006(2)
C42 0.066(2) 0.055(3) 0.096(3) 0.017(3) 0.035(2) -0.003(2)
C43 0.073(2) 0.056(3) 0.130(3) 0.036(3) 0.058(2) 0.007(2)
C44 0.092(2) 0.080(3) 0.181(3) 0.056(3) 0.104(2) 0.024(2)
C45 0.105(3) 0.095(4) 0.205(4) 0.033(3) 0.108(3) 0.011(3)
C46 0.130(4) 0.128(5) 0.236(5) 0.030(4) 0.125(3) 0.010(4)
C47 0.139(4) 0.142(5) 0.250(5) 0.047(5) 0.126(4) 0.035(4)
C48 0.133(3) 0.110(4) 0.219(4) 0.058(4) 0.125(3) 0.030(3)
Fe3 0.1577(6) 0.1468(9) 0.2093(8) 0.0789(7) 0.1362(5) 0.0595(6)
C49 0.209(6) 0.349(7) 0.247(6) 0.083(6) 0.122(5) 0.083(6)
C50 0.197(5) 0.355(7) 0.225(6) 0.091(6) 0.112(5) 0.092(6)
C51 0.207(6) 0.360(7) 0.224(6) 0.109(6) 0.100(5) 0.112(6)
C52 0.232(6) 0.365(7) 0.227(6) 0.116(6) 0.129(5) 0.091(6)
C53 0.221(6) 0.350(7) 0.232(6) 0.094(6) 0.135(5) 0.095(6)
C54 0.090(3) 0.048(3) 0.155(4) 0.019(3) 0.033(3) 0.008(3)
C55 0.151(4) 0.062(3) 0.190(5) 0.041(4) 0.050(4) 0.028(3)
C56 0.230(6) 0.076(4) 0.166(6) 0.010(4) -0.009(5) 0.044(4)
C57 0.276(6) 0.105(5) 0.201(6) 0.021(5) -0.011(6) 0.019(5)
C58 0.237(6) 0.103(5) 0.242(6) 0.046(5) 0.042(6) 0.058(5)
C59 0.222(5) 0.101(5) 0.269(6) 0.044(5) 0.112(5) 0.057(4)
C60 0.194(5) 0.099(4) 0.246(5) 0.059(4) 0.109(4) 0.060(4)
C61 0.062(3) 0.073(3) 0.078(3) 0.002(3) 0.018(2) -0.004(3)
C62 0.078(3) 0.061(3) 0.074(3) 0.005(3) 0.030(2) -0.013(2)
C63 0.078(3) 0.062(3) 0.075(3) 0.012(3) 0.031(2) -0.006(2)
C64 0.070(2) 0.049(3) 0.080(3) 0.008(2) 0.030(2) -0.008(2)
C65 0.084(3) 0.063(3) 0.086(3) 0.011(3) 0.023(3) -0.022(3)
C66 0.092(4) 0.078(4) 0.103(4) 0.023(3) 0.010(3) 0.007(3)
C67 0.062(3) 0.089(4) 0.120(4) 0.005(3) 0.026(3) 0.003(3)
C68 0.073(3) 0.065(3) 0.092(3) -0.002(3) 0.033(2) 0.001(3)
Fe4 0.0864(5) 0.0633(5) 0.1032(6) -0.0027(5) 0.0371(4) -0.0086(4)
C69 0.245(5) 0.084(4) 0.201(5) -0.006(4) 0.124(4) 0.058(4)
C70 0.242(5) 0.082(4) 0.193(5) 0.006(4) 0.092(5) 0.051(4)
C71 0.225(5) 0.068(4) 0.191(4) 0.017(4) 0.127(4) 0.004(4)
C72 0.219(5) 0.065(4) 0.208(5) -0.009(4) 0.080(5) -0.027(4)
C73 0.255(6) 0.063(4) 0.186(5) -0.020(4) 0.075(5) 0.028(4)
C74 0.112(4) 0.105(4) 0.104(4) -0.001(3) 0.041(3) -0.028(3)
C75 0.111(3) 0.140(4) 0.089(3) 0.000(3) 0.050(3) -0.050(3)
C76 0.155(4) 0.158(5) 0.112(4) 0.000(4) 0.069(3) -0.031(4)
C77 0.153(4) 0.183(5) 0.124(4) 0.001(4) 0.068(3) -0.063(4)
C78 0.164(4) 0.194(5) 0.106(4) 0.009(4) 0.062(3) -0.070(4)
C79 0.149(4) 0.185(5) 0.115(4) 0.021(4) 0.042(4) -0.061(4)
C80 0.125(4) 0.171(5) 0.103(4) 0.014(4) 0.048(3) -0.057(4)
C81 0.072(3) 0.050(3) 0.163(4) 0.019(3) 0.043(3) 0.014(2)
C82 0.077(3) 0.070(3) 0.189(4) 0.018(3) 0.053(3) 0.007(3)
C83 0.089(3) 0.083(4) 0.203(5) 0.012(4) 0.061(3) -0.002(3)
C84 0.100(3) 0.113(4) 0.213(5) 0.023(4) 0.060(4) 0.016(3)
C85 0.120(4) 0.143(5) 0.202(5) -0.010(5) 0.051(4) 0.020(4)
C86 0.142(5) 0.184(6) 0.230(6) 0.010(5) 0.053(5) 0.024(5)
C87 0.131(5) 0.165(6) 0.255(6) 0.031(5) 0.071(5) 0.015(5)
C88 0.139(5) 0.142(5) 0.255(6) 0.044(5) 0.058(5) 0.015(5)
Fe5 0.1097(6) 0.1092(8) 0.2139(10) -0.0371(7) 0.0878(6) 0.0044(6)
C89 0.257(6) 0.155(6) 0.269(6) -0.070(5) 0.109(5) -0.002(5)
C90 0.256(6) 0.158(6) 0.256(6) -0.058(5) 0.127(5) -0.001(5)
C91 0.249(6) 0.160(6) 0.274(6) -0.023(5) 0.145(5) -0.021(5)
C92 0.222(5) 0.155(6) 0.280(6) -0.041(5) 0.155(4) -0.005(5)
C93 0.244(6) 0.152(5) 0.277(6) -0.077(5) 0.136(5) 0.019(5)
C94 0.125(4) 0.091(4) 0.195(5) 0.012(4) 0.058(4) -0.009(4)
C95 0.146(4) 0.097(4) 0.201(4) 0.016(4) 0.090(3) 0.003(4)
C96 0.179(5) 0.114(5) 0.239(6) 0.018(5) 0.076(5) -0.044(4)
C97 0.215(5) 0.143(5) 0.247(6) 0.028(5) 0.084(5) -0.053(5)
C98 0.216(5) 0.133(5) 0.248(6) 0.020(5) 0.102(5) -0.029(5)
C99 0.205(5) 0.139(5) 0.226(6) 0.046(5) 0.080(5) -0.001(5)
C100 0.190(5) 0.130(5) 0.203(5) 0.024(5) 0.083(5) 0.009(5)
C101 0.089(4) 0.044(3) 0.166(5) 0.001(4) 0.038(4) 0.002(3)
C102 0.083(3) 0.081(4) 0.156(5) -0.016(4) 0.052(3) 0.000(3)
C103 0.109(4) 0.141(6) 0.086(4) 0.028(4) 0.041(3) 0.019(4)
C104 0.144(5) 0.165(7) 0.194(7) 0.040(6) 0.087(5) 0.014(5)
C105 0.228(6) 0.050(3) 0.134(5) -0.042(3) 0.090(4) -0.044(4)
C106 0.266(10) 0.087(5) 0.172(8) 0.051(5) -0.014(8) -0.006(6)
C107 0.102(3) 0.086(4) 0.178(5) 0.020(4) 0.089(3) 0.014(3)
C108 0.193(6) 0.123(6) 0.303(8) 0.087(5) 0.138(5) -0.001(5)
C109 0.134(4) 0.132(5) 0.100(4) -0.003(4) 0.063(3) -0.040(4)
C110 0.128(5) 0.116(6) 0.192(7) 0.020(6) 0.037(5) -0.032(5)

loop_
_atom_type_symbol
_atom_type_description
_atom_type_scat_dispersion_real
_atom_type_scat_dispersion_imag
_atom_type_scat_source
C C 0.0033 0.0016 'International Tables Vol C Tables 4.2.6.8 and 6.1.1.4'
H H 0.0000 0.0000 'International Tables Vol C Tables 4.2.6.8 and 6.1.1.4'
N N 0.0061 0.0033 'International Tables Vol C Tables 4.2.6.8 and 6.1.1.4'
O O 0.0106 0.0060 'International Tables Vol C Tables 4.2.6.8 and 6.1.1.4'
Fe Fe 0.3463 0.8444 'International Tables Vol C Tables 4.2.6.8 and 6.1.1.4'
Zn Zn 0.2839 1.4301 'International Tables Vol C Tables 4.2.6.8 and 6.1.1.4'

loop_
_geom_angle_atom_site_label_1
_geom_angle_atom_site_label_2
_geom_angle_atom_site_label_3
_geom_angle
_geom_angle_site_symmetry_1
_geom_angle_site_symmetry_3
O19 Zn1 O17 98.01(13) . .
O19 Zn1 O18 77.48(14) . .
O17 Zn1 O18 98.56(13) . .
O19 Zn1 O16 97.80(15) . .
O17 Zn1 O16 78.93(13) . .
O18 Zn1 O16 174.38(15) . .
O19 Zn1 O1 170.30(13) . .
O17 Zn1 O1 88.72(14) . .
O18 Zn1 O1 94.67(15) . .
O16 Zn1 O1 90.32(16) . .
O19 Zn1 O4 88.22(15) . .
O17 Zn1 O4 170.02(12) . .
O18 Zn1 O4 90.37(13) . .
O16 Zn1 O4 92.55(14) . .
O1 Zn1 O4 86.11(17) . .
O19 Zn1 Zn5 110.65(9) . 3_566
O17 Zn1 Zn5 40.60(8) . 3_566
O18 Zn1 Zn5 138.14(9) . 3_566
O16 Zn1 Zn5 40.59(9) . 3_566
O1 Zn1 Zn5 78.99(9) . 3_566
O4 Zn1 Zn5 129.74(9) . 3_566
O19 Zn1 Zn2 39.48(9) . .
O17 Zn1 Zn2 110.90(8) . .
O18 Zn1 Zn2 40.26(10) . .
O16 Zn1 Zn2 135.90(12) . .
O1 Zn1 Zn2 131.32(10) . .
O4 Zn1 Zn2 78.83(9) . .
Zn5 Zn1 Zn2 143.49(3) 3_566 .
O20 Zn2 O21 76.51(13) . .
O20 Zn2 O19 99.98(14) . .
O21 Zn2 O19 96.86(13) . .
O20 Zn2 O18 175.00(13) . .
O21 Zn2 O18 100.00(13) . .
O19 Zn2 O18 76.74(13) . .
O20 Zn2 O5 93.41(14) . .
O21 Zn2 O5 169.22(13) . .
O19 Zn2 O5 88.54(13) . .
O18 Zn2 O5 90.29(14) . .
O20 Zn2 O7 90.57(14) . .
O21 Zn2 O7 89.61(13) . .
O19 Zn2 O7 168.65(14) . .
O18 Zn2 O7 92.99(14) . .
O5 Zn2 O7 86.66(14) . .
O20 Zn2 Zn3 40.04(9) . .
O21 Zn2 Zn3 39.14(8) . .
O19 Zn2 Zn3 111.79(10) . .
O18 Zn2 Zn3 137.54(10) . .
O5 Zn2 Zn3 130.10(10) . .
O7 Zn2 Zn3 79.03(10) . .
O20 Zn2 Zn1 137.60(10) . .
O21 Zn2 Zn1 110.86(8) . .
O19 Zn2 Zn1 38.87(10) . .
O18 Zn2 Zn1 40.11(9) . .
O5 Zn2 Zn1 79.12(9) . .
O7 Zn2 Zn1 129.91(10) . .
Zn3 Zn2 Zn1 143.69(3) . .
O21 Zn3 O23 97.53(13) . .
O21 Zn3 O20 76.45(12) . .
O23 Zn3 O20 99.50(14) . .
O21 Zn3 O22 101.83(12) . .
O23 Zn3 O22 76.94(13) . .
O20 Zn3 O22 175.89(13) . .
O21 Zn3 O10 168.53(13) . .
O23 Zn3 O10 88.86(14) . .
O20 Zn3 O10 93.16(13) . .
O22 Zn3 O10 88.85(13) . .
O21 Zn3 O8 87.44(13) . .
O23 Zn3 O8 168.53(12) . .
O20 Zn3 O8 91.70(14) . .
O22 Zn3 O8 91.95(14) . .
O10 Zn3 O8 88.05(14) . .
O21 Zn3 Zn2 39.55(8) . .
O23 Zn3 Zn2 111.93(8) . .
O20 Zn3 Zn2 39.57(9) . .
O22 Zn3 Zn2 139.78(10) . .
O10 Zn3 Zn2 129.07(10) . .
O8 Zn3 Zn2 78.40(9) . .
O21 Zn3 Zn4 112.64(9) . .
O23 Zn3 Zn4 39.13(8) . .
O20 Zn3 Zn4 136.98(12) . .
O22 Zn3 Zn4 40.10(11) . .
O10 Zn3 Zn4 78.24(10) . .
O8 Zn3 Zn4 129.40(9) . .
Zn2 Zn3 Zn4 145.20(3) . .
O25 Zn4 O23 96.57(12) . .
O25 Zn4 O24 76.31(14) . .
O23 Zn4 O24 100.67(14) . .
O25 Zn4 O22 99.67(14) . .
O23 Zn4 O22 77.70(14) . .
O24 Zn4 O22 175.53(11) . .
O25 Zn4 O11 169.49(16) . .
O23 Zn4 O11 88.93(12) . .
O24 Zn4 O11 93.91(14) . .
O22 Zn4 O11 90.23(14) . .
O25 Zn4 O13 90.05(13) . .
O23 Zn4 O13 168.79(15) . .
O24 Zn4 O13 89.67(16) . .
O22 Zn4 O13 92.30(16) . .
O11 Zn4 O13 86.02(13) . .
O25 Zn4 Zn5 39.08(11) . .
O23 Zn4 Zn5 111.75(9) . .
O24 Zn4 Zn5 39.78(9) . .
O22 Zn4 Zn5 136.86(9) . .
O11 Zn4 Zn5 130.44(12) . .
O13 Zn4 Zn5 79.01(10) . .
O25 Zn4 Zn3 110.87(10) . .
O23 Zn4 Zn3 39.81(10) . .
O24 Zn4 Zn3 139.22(10) . .
O22 Zn4 Zn3 40.21(9) . .
O11 Zn4 Zn3 79.01(10) . .
O13 Zn4 Zn3 129.14(12) . .
Zn5 Zn4 Zn3 144.19(3) . .
O25 Zn5 O24 76.57(14) . .
O25 Zn5 O16 99.24(15) . 3_566
O24 Zn5 O16 173.88(14) . 3_566
O25 Zn5 O17 97.76(13) . 3_566
O24 Zn5 O17 97.55(12) . 3_566
O16 Zn5 O17 78.45(12) 3_566 3_566
O25 Zn5 O2 170.62(12) . 3_566
O24 Zn5 O2 95.82(15) . 3_566
O16 Zn5 O2 88.75(16) 3_566 3_566
O17 Zn5 O2 88.59(14) 3_566 3_566
O25 Zn5 O14 89.51(15) . .
O24 Zn5 O14 90.25(13) . .
O16 Zn5 O14 94.21(13) 3_566 .
O17 Zn5 O14 170.37(13) 3_566 .
O2 Zn5 O14 84.99(16) 3_566 .
O25 Zn5 Zn4 39.04(8) . .
O24 Zn5 Zn4 40.10(11) . .
O16 Zn5 Zn4 136.96(13) 3_566 .
O17 Zn5 Zn4 110.63(9) 3_566 .
O2 Zn5 Zn4 132.01(10) 3_566 .
O14 Zn5 Zn4 78.98(10) . .
O25 Zn5 Zn1 111.30(8) . 3_566
O24 Zn5 Zn1 136.49(10) . 3_566
O16 Zn5 Zn1 40.68(10) 3_566 3_566
O17 Zn5 Zn1 40.01(8) 3_566 3_566
O2 Zn5 Zn1 77.98(9) 3_566 3_566
O14 Zn5 Zn1 131.11(9) . 3_566
Zn4 Zn5 Zn1 143.35(3) . 3_566
C1 O1 Zn1 125.1(4) . .
C1 O2 Zn5 127.7(4) . 3_566
C21 O4 Zn1 126.5(3) . .
C21 O5 Zn2 127.2(3) . .
C41 O7 Zn2 127.4(4) . .
C41 O8 Zn3 129.4(3) . .
C61 O10 Zn3 130.0(3) . .
C61 O11 Zn4 128.0(3) . .
C81 O13 Zn4 128.4(3) . .
C81 O14 Zn5 127.5(3) . .
C101 O16 Zn5 124.2(3) . 3_566
C101 O16 Zn1 127.2(3) . .
Zn5 O16 Zn1 98.73(16) 3_566 .
C101 O16 H16D 100.4 . .
Zn5 O16 H16D 100.4 3_566 .
Zn1 O16 H16D 100.4 . .
C102 O17 Zn1 121.8(3) . .
C102 O17 Zn5 126.0(3) . 3_566
Zn1 O17 Zn5 99.39(13) . 3_566
C103 O18 Zn1 126.9(3) . .
C103 O18 Zn2 125.9(3) . .
Zn1 O18 Zn2 99.63(17) . .
C103 O18 H18D 99.0 . .
Zn1 O18 H18D 99.0 . .
Zn2 O18 H18D 99.0 . .
C104 O19 Zn1 125.0(4) . .
C104 O19 Zn2 118.2(3) . .
Zn1 O19 Zn2 101.65(16) . .
C105 O20 Zn2 127.6(3) . .
C105 O20 Zn3 129.4(3) . .
Zn2 O20 Zn3 100.39(14) . .
C105 O20 H20D 95.3 . .
Zn2 O20 H20D 95.3 . .
Zn3 O20 H20D 95.3 . .
C106 O21 Zn3 128.4(4) . .
C106 O21 Zn2 125.1(5) . .
Zn3 O21 Zn2 101.31(12) . .
C107 O22 Zn4 127.0(4) . .
C107 O22 Zn3 126.3(3) . .
Zn4 O22 Zn3 99.68(15) . .
C107 O22 H22D 98.7 . .
Zn4 O22 H22D 98.7 . .
Zn3 O22 H22D 98.7 . .
C108 O23 Zn4 126.1(5) . .
C108 O23 Zn3 125.0(4) . .
Zn4 O23 Zn3 101.05(14) . .
C109 O24 Zn5 126.1(4) . .
C109 O24 Zn4 124.8(3) . .
Zn5 O24 Zn4 100.12(16) . .
C109 O24 H24 99.9 . .
Zn5 O24 H24 99.9 . .
Zn4 O24 H24 99.9 . .
C110 O25 Zn4 118.5(4) . .
C110 O25 Zn5 118.2(5) . .
Zn4 O25 Zn5 101.89(15) . .
H26C O26 H26D 107.8 . .
H27C O27 H27D 108.7 . .
H28C O28 H28D 107.0 . .
H29C O29 H29D 108.5 . .
C14 N1 C2 125.0(6) . .
C14 N1 H1N 117.5 . .
C2 N1 H1N 117.5 . .
C22 N2 C34 118.1(7) . .
C22 N2 H2N 121.0 . .
C34 N2 H2N 121.0 . .
C54 N3 C42 125.7(4) . .
C54 N3 H3N 117.2 . .
C42 N3 H3N 117.2 . .
C74 N4 C62 124.6(4) . .
C74 N4 H4N 117.7 . .
C62 N4 H4N 117.7 . .
C94 N5 C82 128.6(6) . .
C94 N5 H5N 115.7 . .
C82 N5 H5N 115.7 . .
O1 C1 O2 129.2(6) . .
O1 C1 C2 116.6(5) . .
O2 C1 C2 114.1(4) . .
C3 C2 N1 123.7(7) . .
C3 C2 C1 120.6(7) . .
N1 C2 C1 115.7(5) . .
C2 C3 C4 130.8(7) . .
C2 C3 H3 114.6 . .
C4 C3 H3 114.6 . .
C5 C4 C8 108.0 . .
C5 C4 C3 123.2(4) . .
C8 C4 C3 128.8(4) . .
C5 C4 Fe1 68.0(2) . .
C8 C4 Fe1 71.3(2) . .
C3 C4 Fe1 124.5(4) . .
C4 C5 C6 108.0 . .
C4 C5 Fe1 70.11(19) . .
C6 C5 Fe1 70.3(2) . .
C4 C5 H5 126.0 . .
C6 C5 H5 126.0 . .
Fe1 C5 H5 126.0 . .
C5 C6 C7 108.0 . .
C5 C6 Fe1 67.8(2) . .
C7 C6 Fe1 71.3(2) . .
C5 C6 H6 126.0 . .
C7 C6 H6 126.0 . .
Fe1 C6 H6 126.0 . .
C8 C7 C6 108.0 . .
C8 C7 Fe1 69.63(17) . .
C6 C7 Fe1 67.7(2) . .
C8 C7 H7 126.0 . .
C6 C7 H7 126.0 . .
Fe1 C7 H7 126.0 . .
C7 C8 C4 108.0 . .
C7 C8 Fe1 69.84(19) . .
C4 C8 Fe1 67.6(2) . .
C7 C8 H8 126.0 . .
C4 C8 H8 126.0 . .
Fe1 C8 H8 126.0 . .
C5 Fe1 C4 41.92(13) . .
C5 Fe1 C6 41.87(14) . .
C4 Fe1 C6 70.1(2) . .
C5 Fe1 C8 69.71(19) . .
C4 Fe1 C8 41.06(11) . .
C6 Fe1 C8 69.1(2) . .
C5 Fe1 C7 69.7(2) . .
C4 Fe1 C7 69.12(19) . .
C6 Fe1 C7 40.99(13) . .
C8 Fe1 C7 40.54(13) . .
C5 Fe1 C12 121.9(5) . .
C4 Fe1 C12 160.2(5) . .
C6 Fe1 C12 105.1(4) . .
C8 Fe1 C12 156.7(5) . .
C7 Fe1 C12 120.5(4) . .
C5 Fe1 C11 163.3(5) . .
C4 Fe1 C11 154.7(5) . .
C6 Fe1 C11 127.4(4) . .
C8 Fe1 C11 122.1(5) . .
C7 Fe1 C11 110.6(5) . .
C12 Fe1 C11 42.6(2) . .
C5 Fe1 C13 100.2(4) . .
C4 Fe1 C13 120.5(4) . .
C6 Fe1 C13 115.1(4) . .
C8 Fe1 C13 160.4(4) . .
C7 Fe1 C13 153.1(4) . .
C12 Fe1 C13 42.9(2) . .
C11 Fe1 C13 71.9(3) . .
C5 Fe1 C10 150.5(4) . .
C4 Fe1 C10 117.3(4) . .
C6 Fe1 C10 167.1(5) . .
C8 Fe1 C10 108.8(4) . .
C7 Fe1 C10 129.4(4) . .
C12 Fe1 C10 71.5(3) . .
C11 Fe1 C10 42.0(2) . .
C13 Fe1 C10 71.4(3) . .
C5 Fe1 C9 113.2(4) . .
C4 Fe1 C9 102.4(3) . .
C6 Fe1 C9 150.0(4) . .
C8 Fe1 C9 124.8(3) . .
C7 Fe1 C9 164.5(3) . .
C12 Fe1 C9 71.8(4) . .
C11 Fe1 C9 71.2(3) . .
C13 Fe1 C9 42.4(3) . .
C10 Fe1 C9 41.9(2) . .
C13 C9 C10 108.0 . .
C13 C9 Fe1 67.6(4) . .
C10 C9 Fe1 69.5(5) . .
C13 C9 H9 126.0 . .
C10 C9 H9 126.0 . .
Fe1 C9 H9 126.0 . .
C11 C10 C9 108.0 . .
C11 C10 Fe1 68.1(4) . .
C9 C10 Fe1 68.6(4) . .
C11 C10 H10 125.9 . .
C9 C10 H10 125.9 . .
Fe1 C10 H10 125.9 . .
C12 C11 C10 108.0 . .
C12 C11 Fe1 67.6(4) . .
C10 C11 Fe1 69.9(4) . .
C12 C11 H11 126.0 . .
C10 C11 H11 126.0 . .
Fe1 C11 H11 126.0 . .
C11 C12 C13 108.0 . .
C11 C12 Fe1 69.7(5) . .
C13 C12 Fe1 68.8(4) . .
C11 C12 H12 126.0 . .
C13 C12 H12 126.0 . .
Fe1 C12 H12 126.0 . .
C9 C13 C12 108.0 . .
C9 C13 Fe1 70.0(4) . .
C12 C13 Fe1 68.3(4) . .
C9 C13 H13 126.0 . .
C12 C13 H13 126.0 . .
Fe1 C13 H13 126.0 . .
O3 C14 N1 118.6(5) . .
O3 C14 C15 126.9(6) . .
N1 C14 C15 114.1(5) . .
C16 C15 C20 120.0 . .
C16 C15 C14 124.3(4) . .
C20 C15 C14 115.3(4) . .
C15 C16 C17 120.0 . .
C15 C16 H16 120.0 . .
C17 C16 H16 120.0 . .
C16 C17 C18 120.0 . .
C16 C17 H17 120.0 . .
C18 C17 H17 120.0 . .
C19 C18 C17 120.0 . .
C19 C18 H18 120.0 . .
C17 C18 H18 120.0 . .
C18 C19 C20 120.0 . .
C18 C19 H19 120.0 . .
C20 C19 H19 120.0 . .
C19 C20 C15 120.0 . .
C19 C20 H20 120.0 . .
C15 C20 H20 120.0 . .
O4 C21 O5 128.3(4) . .
O4 C21 C22 115.6(4) . .
O5 C21 C22 116.1(4) . .
C23 C22 N2 125.9(5) . .
C23 C22 C21 119.0(5) . .
N2 C22 C21 114.9(4) . .
C22 C23 C24 129.1(5) . .
C22 C23 H23 115.4 . .
C24 C23 H23 115.4 . .
C28 C24 C25 108.0 . .
C28 C24 C23 123.9(3) . .
C25 C24 C23 126.9(3) . .
C28 C24 Fe2 68.10(19) . .
C25 C24 Fe2 69.67(17) . .
C23 C24 Fe2 118.4(4) . .
C26 C25 C24 108.0 . .
C26 C25 Fe2 68.15(16) . .
C24 C25 Fe2 69.54(16) . .
C26 C25 H25 126.0 . .
C24 C25 H25 126.0 . .
Fe2 C25 H25 126.0 . .
C25 C26 C27 108.0 . .
C25 C26 Fe2 70.74(16) . .
C27 C26 Fe2 68.25(19) . .
C25 C26 H26 126.0 . .
C27 C26 H26 126.0 . .
Fe2 C26 H26 126.0 . .
C28 C27 C26 108.0 . .
C28 C27 Fe2 69.89(16) . .
C26 C27 Fe2 70.01(18) . .
C28 C27 H27 126.0 . .
C26 C27 H27 126.0 . .
Fe2 C27 H27 126.0 . .
C24 C28 C27 108.0 . .
C24 C28 Fe2 70.75(17) . .
C27 C28 Fe2 68.34(16) . .
C24 C28 H28 126.0 . .
C27 C28 H28 126.0 . .
Fe2 C28 H28 126.0 . .
C27 Fe2 C28 41.76(13) . .
C27 Fe2 C26 41.74(12) . .
C28 Fe2 C26 69.99(19) . .
C27 Fe2 C30 158.1(3) . .
C28 Fe2 C30 124.1(2) . .
C26 Fe2 C30 160.1(3) . .
C27 Fe2 C29 159.1(3) . .
C28 Fe2 C29 157.2(2) . .
C26 Fe2 C29 121.4(2) . .
C30 Fe2 C29 40.21(16) . .
C27 Fe2 C31 122.1(3) . .
C28 Fe2 C31 112.3(3) . .
C26 Fe2 C31 153.9(3) . .
C30 Fe2 C31 40.05(15) . .
C29 Fe2 C31 67.1(2) . .
C27 Fe2 C24 69.73(19) . .
C28 Fe2 C24 41.15(11) . .
C26 Fe2 C24 69.28(17) . .
C30 Fe2 C24 110.9(2) . .
C29 Fe2 C24 120.51(18) . .
C31 Fe2 C24 130.6(3) . .
C27 Fe2 C25 69.70(18) . .
C28 Fe2 C25 69.30(18) . .
C26 Fe2 C25 41.11(11) . .
C30 Fe2 C25 125.9(2) . .
C29 Fe2 C25 105.3(2) . .
C31 Fe2 C25 165.0(3) . .
C24 Fe2 C25 40.78(11) . .
C27 Fe2 C33 122.9(3) . .
C28 Fe2 C33 162.8(2) . .
C26 Fe2 C33 103.3(3) . .
C30 Fe2 C33 67.0(2) . .
C29 Fe2 C33 39.78(16) . .
C31 Fe2 C33 66.6(2) . .
C24 Fe2 C33 152.8(2) . .
C25 Fe2 C33 116.7(2) . .
C27 Fe2 C32 107.4(3) . .
C28 Fe2 C32 128.6(3) . .
C26 Fe2 C32 117.5(3) . .
C30 Fe2 C32 66.8(2) . .
C29 Fe2 C32 66.6(2) . .
C31 Fe2 C32 39.55(14) . .
C24 Fe2 C32 167.1(3) . .
C25 Fe2 C32 151.2(3) . .
C33 Fe2 C32 39.40(15) . .
C33 C29 C30 108.0 . .
C33 C29 Fe2 71.3(2) . .
C30 C29 Fe2 69.5(2) . .
C33 C29 H29 126.0 . .
C30 C29 H29 126.0 . .
Fe2 C29 H29 126.0 . .
C29 C30 C31 108.0 . .
C29 C30 Fe2 70.3(2) . .
C31 C30 Fe2 70.9(2) . .
C29 C30 H30 126.0 . .
C31 C30 H30 126.0 . .
Fe2 C30 H30 126.0 . .
C32 C31 C30 108.0 . .
C32 C31 Fe2 71.2(3) . .
C30 C31 Fe2 69.0(2) . .
C32 C31 H31 126.0 . .
C30 C31 H31 126.0 . .
Fe2 C31 H31 126.0 . .
C31 C32 C33 108.0 . .
C31 C32 Fe2 69.3(2) . .
C33 C32 Fe2 70.0(2) . .
C31 C32 H32 126.0 . .
C33 C32 H32 126.0 . .
Fe2 C32 H32 126.0 . .
C29 C33 C32 108.0 . .
C29 C33 Fe2 68.9(2) . .
C32 C33 Fe2 70.6(2) . .
C29 C33 H33 126.0 . .
C32 C33 H33 126.0 . .
Fe2 C33 H33 126.0 . .
O6 C34 C35 125.6(6) . .
O6 C34 N2 106.6(7) . .
C35 C34 N2 107.2(7) . .
C36 C35 C40 120.0 . .
C36 C35 C34 130.7(6) . .
C40 C35 C34 109.1(6) . .
C37 C36 C35 120.0 . .
C37 C36 H36 120.0 . .
C35 C36 H36 120.0 . .
C36 C37 C38 120.0 . .
C36 C37 H37 120.0 . .
C38 C37 H37 120.0 . .
C39 C38 C37 120.0 . .
C39 C38 H38 120.0 . .
C37 C38 H38 120.0 . .
C40 C39 C38 120.0 . .
C40 C39 H39 120.0 . .
C38 C39 H39 120.0 . .
C39 C40 C35 120.0 . .
C39 C40 H40 120.0 . .
C35 C40 H40 120.0 . .
O8 C41 O7 125.6(5) . .
O8 C41 C42 118.2(4) . .
O7 C41 C42 116.2(5) . .
C43 C42 N3 124.3(5) . .
C43 C42 C41 121.1(4) . .
N3 C42 C41 114.6(5) . .
C42 C43 C44 129.0(5) . .
C42 C43 H43 115.5 . .
C44 C43 H43 115.5 . .
C43 C44 C48 121.7(3) . .
C43 C44 C45 130.1(3) . .
C48 C44 C45 108.0 . .
C43 C44 Fe3 123.3(3) . .
C48 C44 Fe3 70.3(2) . .
C45 C44 Fe3 68.0(2) . .
C46 C45 C44 108.0 . .
C46 C45 Fe3 69.15(18) . .
C44 C45 Fe3 70.3(2) . .
C46 C45 H45 126.0 . .
C44 C45 H45 126.0 . .
Fe3 C45 H45 126.0 . .
C45 C46 C47 108.0 . .
C45 C46 Fe3 68.9(2) . .
C47 C46 Fe3 70.4(2) . .
C45 C46 H46 126.0 . .
C47 C46 H46 126.0 . .
Fe3 C46 H46 126.0 . .
C48 C47 C46 108.0 . .
C48 C47 Fe3 70.09(18) . .
C46 C47 Fe3 68.0(2) . .
C48 C47 H47 126.0 . .
C46 C47 H47 126.0 . .
Fe3 C47 H47 126.0 . .
C47 C48 C44 108.0 . .
C47 C48 Fe3 68.86(18) . .
C44 C48 Fe3 68.6(2) . .
C47 C48 H48 126.0 . .
C44 C48 H48 126.0 . .
Fe3 C48 H48 126.0 . .
C52 Fe3 C51 38.79(17) . .
C52 Fe3 C45 161.5(4) . .
C51 Fe3 C45 157.1(4) . .
C52 Fe3 C44 156.0(4) . .
C51 Fe3 C44 122.2(3) . .
C45 Fe3 C44 41.67(12) . .
C52 Fe3 C46 124.3(4) . .
C51 Fe3 C46 160.5(4) . .
C45 Fe3 C46 41.97(12) . .
C44 Fe3 C46 70.21(18) . .
C52 Fe3 C53 38.17(19) . .
C51 Fe3 C53 63.8(3) . .
C45 Fe3 C53 126.6(3) . .
C44 Fe3 C53 163.0(3) . .
C46 Fe3 C53 109.2(3) . .
C52 Fe3 C48 121.1(4) . .
C51 Fe3 C48 108.7(3) . .
C45 Fe3 C48 69.84(17) . .
C44 Fe3 C48 41.12(12) . .
C46 Fe3 C48 69.77(19) . .
C53 Fe3 C48 155.7(3) . .
C52 Fe3 C47 107.5(4) . .
C51 Fe3 C47 124.6(4) . .
C45 Fe3 C47 70.17(18) . .
C44 Fe3 C47 69.58(18) . .
C46 Fe3 C47 41.57(12) . .
C53 Fe3 C47 121.9(3) . .
C48 Fe3 C47 41.06(13) . .
C52 Fe3 C50 63.7(3) . .
C51 Fe3 C50 37.94(18) . .
C45 Fe3 C50 123.8(3) . .
C44 Fe3 C50 111.1(3) . .
C46 Fe3 C50 157.4(3) . .
C53 Fe3 C50 62.6(3) . .
C48 Fe3 C50 127.0(3) . .
C47 Fe3 C50 161.0(3) . .
C52 Fe3 C49 63.1(3) . .
C51 Fe3 C49 62.9(3) . .
C45 Fe3 C49 111.5(2) . .
C44 Fe3 C49 128.3(2) . .
C46 Fe3 C49 123.6(3) . .
C53 Fe3 C49 37.10(17) . .
C48 Fe3 C49 162.6(3) . .
C47 Fe3 C49 156.4(3) . .
C50 Fe3 C49 36.98(17) . .
C50 C49 C53 108.0 . .
C50 C49 Fe3 70.1(3) . .
C53 C49 Fe3 69.5(4) . .
C50 C49 H49 126.0 . .
C53 C49 H49 126.0 . .
Fe3 C49 H49 126.0 . .
C51 C50 C49 108.0 . .
C51 C50 Fe3 68.1(3) . .
C49 C50 Fe3 72.9(3) . .
C51 C50 H50 126.0 . .
C49 C50 H50 126.0 . .
Fe3 C50 H50 124.5 . .
C50 C51 C52 108.0 . .
C50 C51 Fe3 73.9(3) . .
C52 C51 Fe3 70.3(4) . .
C50 C51 H51 126.0 . .
C52 C51 H51 126.0 . .
Fe3 C51 H51 121.5 . .
C53 C52 C51 108.0 . .
C53 C52 Fe3 73.6(3) . .
C51 C52 Fe3 71.0(4) . .
C53 C52 H52 126.0 . .
C51 C52 H52 126.0 . .
Fe3 C52 H52 121.2 . .
C49 C53 C52 108.0 . .
C49 C53 Fe3 73.4(3) . .
C52 C53 Fe3 68.2(3) . .
C49 C53 H53 126.0 . .
C52 C53 H53 126.0 . .
Fe3 C53 H53 124.0 . .
O9 C54 N3 119.5(4) . .
O9 C54 C55 123.7(5) . .
N3 C54 C55 116.4(4) . .
C56 C55 C60 120.0 . .
C56 C55 C54 118.3(4) . .
C60 C55 C54 121.6(4) . .
C55 C56 C57 120.0 . .
C55 C56 H56 120.0 . .
C57 C56 H56 120.0 . .
C56 C57 C58 120.0 . .
C56 C57 H57 120.0 . .
C58 C57 H57 120.0 . .
C59 C58 C57 120.0 . .
C59 C58 H58 120.0 . .
C57 C58 H58 120.0 . .
C58 C59 C60 120.0 . .
C58 C59 H59 120.0 . .
C60 C59 H59 120.0 . .
C59 C60 C55 120.0 . .
C59 C60 H60 120.0 . .
C55 C60 H60 120.0 . .
O10 C61 O11 124.3(4) . .
O10 C61 C62 117.5(5) . .
O11 C61 C62 118.0(5) . .
C63 C62 N4 120.9(4) . .
C63 C62 C61 122.1(6) . .
N4 C62 C61 116.6(5) . .
C62 C63 C64 131.8(5) . .
C62 C63 H63 114.1 . .
C64 C63 H63 114.1 . .
C68 C64 C65 108.0 . .
C68 C64 C63 123.3(3) . .
C65 C64 C63 128.7(3) . .
C68 C64 Fe4 70.24(16) . .
C65 C64 Fe4 70.21(15) . .
C63 C64 Fe4 123.8(3) . .
C66 C65 C64 108.0 . .
C66 C65 Fe4 70.67(13) . .
C64 C65 Fe4 69.32(14) . .
C66 C65 H65 126.0 . .
C64 C65 H65 126.0 . .
Fe4 C65 H65 126.0 . .
C65 C66 C67 108.0 . .
C65 C66 Fe4 69.19(13) . .
C67 C66 Fe4 70.03(16) . .
C65 C66 H66 126.0 . .
C67 C66 H66 126.0 . .
Fe4 C66 H66 126.0 . .
C68 C67 C66 108.0 . .
C68 C67 Fe4 69.21(13) . .
C66 C67 Fe4 70.02(15) . .
C68 C67 H67 126.0 . .
C66 C67 H67 126.0 . .
Fe4 C67 H67 126.0 . .
C67 C68 C64 108.0 . .
C67 C68 Fe4 70.66(13) . .
C64 C68 Fe4 69.30(14) . .
C67 C68 H68 126.0 . .
C64 C68 H68 126.0 . .
Fe4 C68 H68 126.0 . .
C64 Fe4 C65 40.47(9) . .
C64 Fe4 C68 40.46(9) . .
C65 Fe4 C68 67.82(14) . .
C64 Fe4 C72 165.8(3) . .
C65 Fe4 C72 153.6(3) . .
C68 Fe4 C72 130.2(3) . .
C64 Fe4 C66 67.69(14) . .
C65 Fe4 C66 40.14(9) . .
C68 Fe4 C66 67.47(14) . .
C72 Fe4 C66 122.0(3) . .
C64 Fe4 C67 67.67(14) . .
C65 Fe4 C67 67.46(14) . .
C68 Fe4 C67 40.13(10) . .
C72 Fe4 C67 112.1(2) . .
C66 Fe4 C67 39.95(9) . .
C64 Fe4 C73 152.1(2) . .
C65 Fe4 C73 119.5(2) . .
C68 Fe4 C73 166.7(2) . .
C72 Fe4 C73 38.91(11) . .
C66 Fe4 C73 110.2(2) . .
C67 Fe4 C73 129.8(2) . .
C64 Fe4 C71 128.4(3) . .
C65 Fe4 C71 163.8(3) . .
C68 Fe4 C71 111.5(3) . .
C72 Fe4 C71 38.85(11) . .
C66 Fe4 C71 155.8(3) . .
C67 Fe4 C71 123.2(3) . .
C73 Fe4 C71 64.87(17) . .
C64 Fe4 C69 119.26(16) . .
C65 Fe4 C69 108.45(19) . .
C68 Fe4 C69 153.27(17) . .
C72 Fe4 C69 64.71(18) . .
C66 Fe4 C69 127.8(2) . .
C67 Fe4 C69 165.1(2) . .
C73 Fe4 C69 38.48(12) . .
C71 Fe4 C69 64.38(18) . .
C64 Fe4 C70 109.20(18) . .
C65 Fe4 C70 127.0(2) . .
C68 Fe4 C70 121.5(2) . .
C72 Fe4 C70 64.65(17) . .
C66 Fe4 C70 163.5(3) . .
C67 Fe4 C70 155.5(3) . .
C73 Fe4 C70 64.40(18) . .
C71 Fe4 C70 38.42(12) . .
C69 Fe4 C70 38.19(12) . .
C70 C69 C73 108.0 . .
C70 C69 Fe4 71.0(2) . .
C73 C69 Fe4 69.7(2) . .
C70 C69 H69 126.0 . .
C73 C69 H69 126.0 . .
Fe4 C69 H69 126.0 . .
C69 C70 C71 108.0 . .
C69 C70 Fe4 70.8(2) . .
C71 C70 Fe4 69.77(19) . .
C69 C70 H70 126.0 . .
C71 C70 H70 126.0 . .
Fe4 C70 H70 126.0 . .
C72 C71 C70 108.0 . .
C72 C71 Fe4 69.8(2) . .
C70 C71 Fe4 71.8(2) . .
C72 C71 H71 126.0 . .
C70 C71 H71 126.0 . .
Fe4 C71 H71 126.0 . .
C71 C72 C73 108.0 . .
C71 C72 Fe4 71.3(2) . .
C73 C72 Fe4 71.1(2) . .
C71 C72 H72 126.0 . .
C73 C72 H72 126.0 . .
Fe4 C72 H72 126.0 . .
C69 C73 C72 108.0 . .
C69 C73 Fe4 71.8(2) . .
C72 C73 Fe4 70.0(2) . .
C69 C73 H73 126.0 . .
C72 C73 H73 126.0 . .
Fe4 C73 H73 126.0 . .
O12 C74 N4 116.6(5) . .
O12 C74 C75 121.8(5) . .
N4 C74 C75 121.5(4) . .
C80 C75 C76 120.0 . .
C80 C75 C74 121.6(3) . .
C76 C75 C74 118.4(3) . .
C77 C76 C75 120.0 . .
C77 C76 H76 120.0 . .
C75 C76 H76 120.0 . .
C76 C77 C78 120.0 . .
C76 C77 H77 120.0 . .
C78 C77 H77 120.0 . .
C77 C78 C79 120.0 . .
C77 C78 H78 120.0 . .
C79 C78 H78 120.0 . .
C80 C79 C78 120.0 . .
C80 C79 H79 120.0 . .
C78 C79 H79 120.0 . .
C79 C80 C75 120.0 . .
C79 C80 H80 120.0 . .
C75 C80 H80 120.0 . .
O14 C81 O13 125.8(5) . .
O14 C81 C82 118.6(5) . .
O13 C81 C82 115.6(5) . .
C83 C82 C81 121.7(6) . .
C83 C82 N5 122.5(6) . .
C81 C82 N5 115.8(5) . .
C82 C83 C84 130.0(6) . .
C82 C83 H83 115.0 . .
C84 C83 H83 115.0 . .
C85 C84 C88 108.0 . .
C85 C84 C83 122.2(4) . .
C88 C84 C83 128.9(4) . .
C85 C84 Fe5 69.9(2) . .
C88 C84 Fe5 66.5(3) . .
C83 C84 Fe5 120.8(5) . .
C84 C85 C86 108.0 . .
C84 C85 Fe5 70.4(2) . .
C86 C85 Fe5 66.3(2) . .
C84 C85 H85 125.9 . .
C86 C85 H85 125.9 . .
Fe5 C85 H85 125.9 . .
C87 C86 C85 108.0 . .
C87 C86 Fe5 67.0(3) . .
C85 C86 Fe5 73.1(2) . .
C87 C86 H86 126.0 . .
C85 C86 H86 126.0 . .
Fe5 C86 H86 126.0 . .
C86 C87 C88 108.0 . .
C86 C87 Fe5 70.8(3) . .
C88 C87 Fe5 71.3(3) . .
C86 C87 H87 126.0 . .
C88 C87 H87 126.0 . .
Fe5 C87 H87 126.0 . .
C87 C88 C84 108.0 . .
C87 C88 Fe5 66.6(2) . .
C84 C88 Fe5 73.1(3) . .
C87 C88 H88 126.0 . .
C84 C88 H88 126.0 . .
Fe5 C88 H88 126.0 . .
C87 Fe5 C88 42.04(18) . .
C87 Fe5 C86 42.17(18) . .
C88 Fe5 C86 70.0(3) . .
C87 Fe5 C91 164.2(4) . .
C88 Fe5 C91 152.3(4) . .
C86 Fe5 C91 125.2(4) . .
C87 Fe5 C90 155.2(4) . .
C88 Fe5 C90 118.5(3) . .
C86 Fe5 C90 160.4(4) . .
C91 Fe5 C90 39.67(18) . .
C87 Fe5 C92 128.0(4) . .
C88 Fe5 C92 165.2(4) . .
C86 Fe5 C92 110.0(4) . .
C91 Fe5 C92 39.93(18) . .
C90 Fe5 C92 66.6(3) . .
C87 Fe5 C84 69.2(3) . .
C88 Fe5 C84 40.42(16) . .
C86 Fe5 C84 68.3(2) . .
C91 Fe5 C84 118.4(3) . .
C90 Fe5 C84 105.9(3) . .
C92 Fe5 C84 154.2(3) . .
C87 Fe5 C85 69.3(3) . .
C88 Fe5 C85 68.2(2) . .
C86 Fe5 C85 40.60(16) . .
C91 Fe5 C85 107.0(3) . .
C90 Fe5 C85 123.2(3) . .
C92 Fe5 C85 122.0(3) . .
C84 Fe5 C85 39.68(15) . .
C87 Fe5 C89 122.5(3) . .
C88 Fe5 C89 108.1(3) . .
C86 Fe5 C89 159.1(3) . .
C91 Fe5 C89 66.3(3) . .
C90 Fe5 C89 39.25(15) . .
C92 Fe5 C89 66.3(3) . .
C84 Fe5 C89 124.5(2) . .
C85 Fe5 C89 159.4(3) . .
C87 Fe5 C93 110.9(3) . .
C88 Fe5 C93 127.5(3) . .
C86 Fe5 C93 124.6(3) . .
C91 Fe5 C93 66.6(3) . .
C90 Fe5 C93 66.1(3) . .
C92 Fe5 C93 39.64(18) . .
C84 Fe5 C93 162.0(3) . .
C85 Fe5 C93 158.2(3) . .
C89 Fe5 C93 39.23(16) . .
C93 C89 C90 108.0 . .
C93 C89 Fe5 69.8(3) . .
C90 C89 Fe5 69.7(3) . .
C93 C89 H89 126.0 . .
C90 C89 H89 126.0 . .
Fe5 C89 H89 126.0 . .
C91 C90 C89 108.0 . .
C91 C90 Fe5 69.1(3) . .
C89 C90 Fe5 71.0(3) . .
C91 C90 H90 126.0 . .
C89 C90 H90 126.0 . .
Fe5 C90 H90 126.0 . .
C90 C91 C92 108.0 . .
C90 C91 Fe5 71.2(2) . .
C92 C91 Fe5 70.1(3) . .
C90 C91 H91 126.0 . .
C92 C91 H91 126.0 . .
Fe5 C91 H91 126.0 . .
C93 C92 C91 108.0 . .
C93 C92 Fe5 71.2(3) . .
C91 C92 Fe5 70.0(3) . .
C93 C92 H92 126.0 . .
C91 C92 H92 126.0 . .
Fe5 C92 H92 126.0 . .
C92 C93 C89 108.0 . .
C92 C93 Fe5 69.1(3) . .
C89 C93 Fe5 71.0(3) . .
C92 C93 H93 126.0 . .
C89 C93 H93 126.0 . .
Fe5 C93 H93 126.0 . .
O15 C94 N5 117.0(6) . .
O15 C94 C95 122.1(6) . .
N5 C94 C95 120.6(5) . .
C96 C95 C100 120.0 . .
C96 C95 C94 118.6(3) . .
C100 C95 C94 121.4(3) . .
C95 C96 C97 120.0 . .
C95 C96 H96 120.0 . .
C97 C96 H96 120.0 . .
C98 C97 C96 120.0 . .
C98 C97 H97 120.0 . .
C96 C97 H97 120.0 . .
C97 C98 C99 120.0 . .
C97 C98 H98 120.0 . .
C99 C98 H98 120.0 . .
C100 C99 C98 120.0 . .
C100 C99 H99 120.0 . .
C98 C99 H99 120.0 . .
C99 C100 C95 120.0 . .
C99 C100 H100 120.0 . .
C95 C100 H100 120.0 . .
O16 C101 H101 109.5 . .
O16 C101 H103 109.5 . .
H101 C101 H103 109.5 . .
O16 C101 H102 109.5 . .
H101 C101 H102 109.5 . .
H103 C101 H102 109.5 . .
O17 C102 H106 109.5 . .
O17 C102 H104 109.5 . .
H106 C102 H104 109.5 . .
O17 C102 H105 109.5 . .
H106 C102 H105 109.5 . .
H104 C102 H105 109.5 . .
O18 C103 H107 109.5 . .
O18 C103 H108 109.5 . .
H107 C103 H108 109.5 . .
O18 C103 H109 109.5 . .
H107 C103 H109 109.5 . .
H108 C103 H109 109.5 . .
O19 C104 H112 109.5 . .
O19 C104 H111 109.5 . .
H112 C104 H111 109.5 . .
O19 C104 H110 109.5 . .
H112 C104 H110 109.5 . .
H111 C104 H110 109.5 . .
O20 C105 H115 109.5 . .
O20 C105 H114 109.5 . .
H115 C105 H114 109.5 . .
O20 C105 H113 109.5 . .
H115 C105 H113 109.5 . .
H114 C105 H113 109.5 . .
O21 C106 H10A 109.5 . .
O21 C106 H10B 109.5 . .
H10A C106 H10B 109.5 . .
O21 C106 H10C 109.5 . .
H10A C106 H10C 109.5 . .
H10B C106 H10C 109.5 . .
O22 C107 H119 109.5 . .
O22 C107 H120 109.5 . .
H119 C107 H120 109.5 . .
O22 C107 H121 109.5 . .
H119 C107 H121 109.5 . .
H120 C107 H121 109.5 . .
O23 C108 H124 109.5 . .
O23 C108 H123 109.5 . .
H124 C108 H123 109.5 . .
O23 C108 H122 109.5 . .
H124 C108 H122 109.5 . .
H123 C108 H122 109.5 . .
O24 C109 H127 109.5 . .
O24 C109 H126 109.5 . .
H127 C109 H126 109.5 . .
O24 C109 H125 109.5 . .
H127 C109 H125 109.5 . .
H126 C109 H125 109.5 . .
O25 C110 H130 109.5 . .
O25 C110 H128 109.5 . .
H130 C110 H128 109.5 . .
O25 C110 H129 109.5 . .
H130 C110 H129 109.5 . .
H128 C110 H129 109.5 . .

loop_
_geom_bond_atom_site_label_1
_geom_bond_atom_site_label_2
_geom_bond_distance
_geom_bond_site_symmetry_2
Zn1 O19 1.945(3) .
Zn1 O17 1.975(3) .
Zn1 O18 1.983(3) .
Zn1 O16 1.999(3) .
Zn1 O1 2.045(4) .
Zn1 O4 2.045(3) .
Zn1 Zn5 3.0305(9) 3_566
Zn1 Zn2 3.0352(9) .
Zn2 O20 1.961(3) .
Zn2 O21 1.966(3) .
Zn2 O19 1.970(3) .
Zn2 O18 1.990(3) .
Zn2 O5 2.030(3) .
Zn2 O7 2.053(3) .
Zn2 Zn3 3.0277(10) .
Zn3 O21 1.949(3) .
Zn3 O23 1.977(3) .
Zn3 O20 1.980(3) .
Zn3 O22 1.985(3) .
Zn3 O10 2.013(3) .
Zn3 O8 2.045(4) .
Zn3 Zn4 3.0299(10) .
Zn4 O25 1.947(3) .
Zn4 O23 1.948(3) .
Zn4 O24 1.980(4) .
Zn4 O22 1.980(4) .
Zn4 O11 2.024(3) .
Zn4 O13 2.040(3) .
Zn4 Zn5 3.0256(10) .
Zn5 O25 1.949(4) .
Zn5 O24 1.967(3) .
Zn5 O16 1.995(3) 3_566
Zn5 O17 1.999(3) 3_566
Zn5 O2 2.016(4) 3_566
Zn5 O14 2.070(3) .
Zn5 Zn1 3.0305(9) 3_566
O1 C1 1.220(5) .
O2 C1 1.239(6) .
O2 Zn5 2.016(4) 3_566
O3 C14 1.223(6) .
O4 C21 1.258(5) .
O5 C21 1.249(5) .
O6 C34 1.228(6) .
O7 C41 1.267(5) .
O8 C41 1.239(6) .
O9 C54 1.215(5) .
O10 C61 1.259(7) .
O11 C61 1.268(6) .
O12 C74 1.223(5) .
O13 C81 1.271(7) .
O14 C81 1.246(6) .
O15 C94 1.218(6) .
O16 C101 1.425(6) .
O16 Zn5 1.995(3) 3_566
O16 H16D 0.9800 .
O17 C102 1.338(8) .
O17 Zn5 1.999(3) 3_566
O18 C103 1.367(8) .
O18 H18D 0.9800 .
O19 C104 1.484(10) .
O20 C105 1.394(7) .
O20 H20D 0.9800 .
O21 C106 1.306(10) .
O22 C107 1.415(7) .
O22 H22D 0.9800 .
O23 C108 1.395(11) .
O24 C109 1.439(7) .
O24 H24 0.9800 .
O25 C110 1.266(10) .
O26 H26C 0.8501 .
O26 H26D 0.8501 .
O27 H27C 0.8501 .
O27 H27D 0.8500 .
O28 H28C 0.8500 .
O28 H28D 0.8501 .
O29 H29C 0.8502 .
O29 H29D 0.8501 .
N1 C14 1.345(8) .
N1 C2 1.427(9) .
N1 H1N 0.8600 .
N2 C22 1.422(8) .
N2 C34 1.565(12) .
N2 H2N 0.8600 .
N3 C54 1.319(6) .
N3 C42 1.422(6) .
N3 H3N 0.8600 .
N4 C74 1.330(8) .
N4 C62 1.448(8) .
N4 H4N 0.8600 .
N5 C94 1.281(9) .
N5 C82 1.501(8) .
N5 H5N 0.8600 .
C1 C2 1.510(10) .
C2 C3 1.288(8) .
C3 C4 1.509(9) .
C3 H3 0.9300 .
C4 C5 1.363(3) .
C4 C8 1.363(3) .
C4 Fe1 1.918(4) .
C5 C6 1.363(3) .
C5 Fe1 1.891(6) .
C5 H5 0.9800 .
C6 C7 1.363(3) .
C6 Fe1 1.922(7) .
C6 H6 0.9800 .
C7 C8 1.363(3) .
C7 Fe1 1.968(7) .
C7 H7 0.9800 .
C8 Fe1 1.965(5) .
C8 H8 0.9800 .
Fe1 C12 2.051(12) .
Fe1 C11 2.080(14) .
Fe1 C13 2.059(12) .
Fe1 C10 2.106(11) .
Fe1 C9 2.093(8) .
C9 C13 1.502(7) .
C9 C10 1.502(7) .
C9 H9 0.9800 .
C10 C11 1.502(7) .
C10 H10 0.9800 .
C11 C12 1.502(7) .
C11 H11 0.9800 .
C12 C13 1.502(7) .
C12 H12 0.9800 .
C13 H13 0.9800 .
C14 C15 1.445(6) .
C15 C16 1.345(3) .
C15 C20 1.345(3) .
C16 C17 1.345(3) .
C16 H16 0.9300 .
C17 C18 1.345(3) .
C17 H17 0.9300 .
C18 C19 1.345(3) .
C18 H18 0.9300 .
C19 C20 1.345(3) .
C19 H19 0.9300 .
C20 H20 0.9300 .
C21 C22 1.533(7) .
C22 C23 1.299(7) .
C23 C24 1.493(6) .
C23 H23 0.9300 .
C24 C28 1.422(2) .
C24 C25 1.422(2) .
C24 Fe2 2.040(4) .
C25 C26 1.422(2) .
C25 Fe2 2.042(5) .
C25 H25 0.9800 .
C26 C27 1.422(2) .
C26 Fe2 2.007(5) .
C26 H26 0.9800 .
C27 C28 1.422(2) .
C27 Fe2 1.984(6) .
C27 H27 0.9800 .
C28 Fe2 2.005(6) .
C28 H28 0.9800 .
Fe2 C30 2.009(7) .
Fe2 C29 2.019(5) .
Fe2 C31 2.034(8) .
Fe2 C33 2.049(7) .
Fe2 C32 2.058(8) .
C29 C33 1.385(4) .
C29 C30 1.385(4) .
C29 H29 0.9800 .
C30 C31 1.385(4) .
C30 H30 0.9800 .
C31 C32 1.385(4) .
C31 H31 0.9800 .
C32 C33 1.385(4) .
C32 H32 0.9800 .
C33 H33 0.9800 .
C34 C35 1.435(6) .
C35 C36 1.417(4) .
C35 C40 1.417(4) .
C36 C37 1.417(4) .
C36 H36 0.9300 .
C37 C38 1.417(4) .
C37 H37 0.9300 .
C38 C39 1.417(4) .
C38 H38 0.9300 .
C39 C40 1.417(4) .
C39 H39 0.9300 .
C40 H40 0.9300 .
C41 C42 1.501(8) .
C42 C43 1.324(8) .
C43 C44 1.419(7) .
C43 H43 0.9300 .
C44 C48 1.426(3) .
C44 C45 1.426(3) .
C44 Fe3 2.018(4) .
C45 C46 1.425(3) .
C45 Fe3 1.988(6) .
C45 H45 0.9800 .
C46 C47 1.425(3) .
C46 Fe3 1.992(6) .
C46 H46 0.9800 .
C47 C48 1.425(3) .
C47 Fe3 2.024(7) .
C47 H47 0.9800 .
C48 Fe3 2.040(6) .
C48 H48 0.9800 .
Fe3 C52 1.971(9) .
Fe3 C51 1.979(9) .
Fe3 C53 2.036(9) .
Fe3 C50 2.050(8) .
Fe3 C49 2.084(7) .
C49 C50 1.312(5) .
C49 C53 1.312(5) .
C49 H49 0.9300 .
C50 C51 1.311(5) .
C50 H50 0.9300 .
C51 C52 1.312(5) .
C51 H51 0.9300 .
C52 C53 1.312(5) .
C52 H52 0.9300 .
C53 H53 0.9300 .
C54 C55 1.453(5) .
C55 C56 1.397(3) .
C55 C60 1.397(3) .
C56 C57 1.397(3) .
C56 H56 0.9300 .
C57 C58 1.397(3) .
C57 H57 0.9300 .
C58 C59 1.397(3) .
C58 H58 0.9300 .
C59 C60 1.397(3) .
C59 H59 0.9300 .
C60 H60 0.9300 .
C61 C62 1.487(6) .
C62 C63 1.336(8) .
C63 C64 1.461(5) .
C63 H63 0.9300 .
C64 C68 1.384(2) .
C64 C65 1.384(2) .
C64 Fe4 1.996(3) .
C65 C66 1.384(2) .
C65 Fe4 2.007(4) .
C65 H65 0.9800 .
C66 C67 1.385(2) .
C66 Fe4 2.026(5) .
C66 H66 0.9800 .
C67 C68 1.384(2) .
C67 Fe4 2.026(5) .
C67 H67 0.9800 .
C68 Fe4 2.008(4) .
C68 H68 0.9800 .
Fe4 C72 2.026(6) .
Fe4 C73 2.040(6) .
Fe4 C71 2.045(6) .
Fe4 C69 2.067(5) .
Fe4 C70 2.071(6) .
C69 C70 1.354(3) .
C69 C73 1.354(3) .
C69 H69 0.9800 .
C70 C71 1.354(3) .
C70 H70 0.9800 .
C71 C72 1.354(3) .
C71 H71 0.9800 .
C72 C73 1.354(3) .
C72 H72 0.9800 .
C73 H73 0.9800 .
C74 C75 1.446(6) .
C75 C80 1.368(2) .
C75 C76 1.368(2) .
C76 C77 1.368(2) .
C76 H76 0.9300 .
C77 C78 1.368(2) .
C77 H77 0.9300 .
C78 C79 1.368(2) .
C78 H78 0.9300 .
C79 C80 1.368(2) .
C79 H79 0.9300 .
C80 H80 0.9300 .
C81 C82 1.470(8) .
C82 C83 1.297(8) .
C83 C84 1.521(8) .
C83 H83 0.9300 .
C84 C85 1.386(4) .
C84 C88 1.387(4) .
C84 Fe5 2.046(6) .
C85 C86 1.387(4) .
C85 Fe5 2.039(7) .
C85 H85 0.9800 .
C86 C87 1.386(4) .
C86 Fe5 1.950(8) .
C86 H86 0.9800 .
C87 C88 1.386(4) .
C87 Fe5 1.901(9) .
C87 H87 0.9800 .
C88 Fe5 1.962(7) .
C88 H88 0.9800 .
Fe5 C91 1.967(9) .
Fe5 C90 1.992(7) .
Fe5 C92 1.968(9) .
Fe5 C89 2.009(5) .
Fe5 C93 1.994(8) .
C89 C93 1.344(4) .
C89 C90 1.344(4) .
C89 H89 0.9800 .
C90 C91 1.344(4) .
C90 H90 0.9800 .
C91 C92 1.344(4) .
C91 H91 0.9800 .
C92 C93 1.344(4) .
C92 H92 0.9800 .
C93 H93 0.9800 .
C94 C95 1.440(6) .
C95 C96 1.325(3) .
C95 C100 1.325(3) .
C96 C97 1.326(3) .
C96 H96 0.9300 .
C97 C98 1.325(3) .
C97 H97 0.9300 .
C98 C99 1.326(3) .
C98 H98 0.9300 .
C99 C100 1.325(3) .
C99 H99 0.9300 .
C100 H100 0.9300 .
C101 H101 0.9600 .
C101 H103 0.9600 .
C101 H102 0.9600 .
C102 H106 0.9600 .
C102 H104 0.9600 .
C102 H105 0.9600 .
C103 H107 0.9600 .
C103 H108 0.9600 .
C103 H109 0.9600 .
C104 H112 0.9600 .
C104 H111 0.9600 .
C104 H110 0.9600 .
C105 H115 0.9600 .
C105 H114 0.9600 .
C105 H113 0.9600 .
C106 H10A 0.9600 .
C106 H10B 0.9600 .
C106 H10C 0.9600 .
C107 H119 0.9600 .
C107 H120 0.9600 .
C107 H121 0.9600 .
C108 H124 0.9600 .
C108 H123 0.9600 .
C108 H122 0.9600 .
C109 H127 0.9600 .
C109 H126 0.9600 .
C109 H125 0.9600 .
C110 H130 0.9600 .
C110 H128 0.9600 .
C110 H129 0.9600 .

loop_
_geom_torsion_atom_site_label_1
_geom_torsion_atom_site_label_2
_geom_torsion_atom_site_label_3
_geom_torsion_atom_site_label_4
_geom_torsion
_geom_torsion_site_symmetry_1
_geom_torsion_site_symmetry_4
O19 Zn1 Zn2 O20 -18.31(19) . .
O17 Zn1 Zn2 O20 -95.06(18) . .
O18 Zn1 Zn2 O20 -173.27(19) . .
O16 Zn1 Zn2 O20 0.61(19) . .
O1 Zn1 Zn2 O20 157.24(19) . .
O4 Zn1 Zn2 O20 82.64(19) . .
Zn5 Zn1 Zn2 O20 -63.28(15) 3_566 .
O19 Zn1 Zn2 O21 74.39(18) . .
O17 Zn1 Zn2 O21 -2.36(17) . .
O18 Zn1 Zn2 O21 -80.56(19) . .
O16 Zn1 Zn2 O21 93.31(18) . .
O1 Zn1 Zn2 O21 -110.06(19) . .
O4 Zn1 Zn2 O21 175.35(19) . .
Zn5 Zn1 Zn2 O21 29.42(14) 3_566 .
O17 Zn1 Zn2 O19 -76.75(18) . .
O18 Zn1 Zn2 O19 -155.0(2) . .
O16 Zn1 Zn2 O19 18.92(19) . .
O1 Zn1 Zn2 O19 175.5(2) . .
O4 Zn1 Zn2 O19 101.0(2) . .
Zn5 Zn1 Zn2 O19 -44.97(15) 3_566 .
O19 Zn1 Zn2 O18 155.0(2) . .
O17 Zn1 Zn2 O18 78.20(19) . .
O16 Zn1 Zn2 O18 173.9(2) . .
O1 Zn1 Zn2 O18 -29.5(2) . .
O4 Zn1 Zn2 O18 -104.1(2) . .
Zn5 Zn1 Zn2 O18 109.98(16) 3_566 .
O19 Zn1 Zn2 O5 -101.38(19) . .
O17 Zn1 Zn2 O5 -178.13(18) . .
O18 Zn1 Zn2 O5 103.67(19) . .
O16 Zn1 Zn2 O5 -82.46(18) . .
O1 Zn1 Zn2 O5 74.2(2) . .
O4 Zn1 Zn2 O5 -0.42(19) . .
Zn5 Zn1 Zn2 O5 -146.35(14) 3_566 .
O19 Zn1 Zn2 O7 -177.60(18) . .
O17 Zn1 Zn2 O7 105.65(17) . .
O18 Zn1 Zn2 O7 27.45(19) . .
O16 Zn1 Zn2 O7 -158.68(17) . .
O1 Zn1 Zn2 O7 -2.1(2) . .
O4 Zn1 Zn2 O7 -76.64(19) . .
Zn5 Zn1 Zn2 O7 137.43(13) 3_566 .
O19 Zn1 Zn2 Zn3 46.41(15) . .
O17 Zn1 Zn2 Zn3 -30.35(14) . .
O18 Zn1 Zn2 Zn3 -108.55(15) . .
O16 Zn1 Zn2 Zn3 65.32(14) . .
O1 Zn1 Zn2 Zn3 -138.05(15) . .
O4 Zn1 Zn2 Zn3 147.36(15) . .
Zn5 Zn1 Zn2 Zn3 1.43(11) 3_566 .
O20 Zn2 Zn3 O21 152.6(2) . .
O19 Zn2 Zn3 O21 73.30(19) . .
O18 Zn2 Zn3 O21 -20.8(2) . .
O5 Zn2 Zn3 O21 -179.2(2) . .
O7 Zn2 Zn3 O21 -103.13(19) . .
Zn1 Zn2 Zn3 O21 44.00(17) . .
O20 Zn2 Zn3 O23 78.00(18) . .
O21 Zn2 Zn3 O23 -74.59(19) . .
O19 Zn2 Zn3 O23 -1.29(14) . .
O18 Zn2 Zn3 O23 -95.37(17) . .
O5 Zn2 Zn3 O23 106.22(18) . .
O7 Zn2 Zn3 O23 -177.72(13) . .
Zn1 Zn2 Zn3 O23 -30.60(12) . .
O21 Zn2 Zn3 O20 -152.6(2) . .
O19 Zn2 Zn3 O20 -79.29(18) . .
O18 Zn2 Zn3 O20 -173.4(2) . .
O5 Zn2 Zn3 O20 28.2(2) . .
O7 Zn2 Zn3 O20 104.28(18) . .
Zn1 Zn2 Zn3 O20 -108.60(16) . .
O20 Zn2 Zn3 O22 173.7(2) . .
O21 Zn2 Zn3 O22 21.1(2) . .
O19 Zn2 Zn3 O22 94.38(18) . .
O18 Zn2 Zn3 O22 0.3(2) . .
O5 Zn2 Zn3 O22 -158.1(2) . .
O7 Zn2 Zn3 O22 -82.05(17) . .
Zn1 Zn2 Zn3 O22 65.08(16) . .
O20 Zn2 Zn3 O10 -29.4(2) . .
O21 Zn2 Zn3 O10 178.0(2) . .
O19 Zn2 Zn3 O10 -108.71(18) . .
O18 Zn2 Zn3 O10 157.2(2) . .
O5 Zn2 Zn3 O10 -1.2(2) . .
O7 Zn2 Zn3 O10 74.85(17) . .
Zn1 Zn2 Zn3 O10 -138.02(15) . .
O20 Zn2 Zn3 O8 -107.21(17) . .
O21 Zn2 Zn3 O8 100.19(19) . .
O19 Zn2 Zn3 O8 173.49(14) . .
O18 Zn2 Zn3 O8 79.41(17) . .
O5 Zn2 Zn3 O8 -79.00(18) . .
O7 Zn2 Zn3 O8 -2.94(13) . .
Zn1 Zn2 Zn3 O8 144.19(11) . .
O20 Zn2 Zn3 Zn4 105.66(16) . .
O21 Zn2 Zn3 Zn4 -46.94(17) . .
O19 Zn2 Zn3 Zn4 26.36(12) . .
O18 Zn2 Zn3 Zn4 -67.71(16) . .
O5 Zn2 Zn3 Zn4 133.87(16) . .
O7 Zn2 Zn3 Zn4 -150.07(11) . .
Zn1 Zn2 Zn3 Zn4 -2.94(10) . .
O21 Zn3 Zn4 O25 1.28(16) . .
O23 Zn3 Zn4 O25 74.56(17) . .
O20 Zn3 Zn4 O25 95.58(16) . .
O22 Zn3 Zn4 O25 -80.07(16) . .
O10 Zn3 Zn4 O25 177.50(15) . .
O8 Zn3 Zn4 O25 -104.98(15) . .
Zn2 Zn3 Zn4 O25 31.55(13) . .
O21 Zn3 Zn4 O23 -73.28(17) . .
O20 Zn3 Zn4 O23 21.02(18) . .
O22 Zn3 Zn4 O23 -154.63(18) . .
O10 Zn3 Zn4 O23 102.93(18) . .
O8 Zn3 Zn4 O23 -179.54(18) . .
Zn2 Zn3 Zn4 O23 -43.01(15) . .
O21 Zn3 Zn4 O24 -91.82(17) . .
O23 Zn3 Zn4 O24 -18.54(18) . .
O20 Zn3 Zn4 O24 2.48(18) . .
O22 Zn3 Zn4 O24 -173.17(17) . .
O10 Zn3 Zn4 O24 84.39(17) . .
O8 Zn3 Zn4 O24 161.92(16) . .
Zn2 Zn3 Zn4 O24 -61.55(14) . .
O21 Zn3 Zn4 O22 81.35(16) . .
O23 Zn3 Zn4 O22 154.63(18) . .
O20 Zn3 Zn4 O22 175.65(17) . .
O10 Zn3 Zn4 O22 -102.43(16) . .
O8 Zn3 Zn4 O22 -24.91(16) . .
Zn2 Zn3 Zn4 O22 111.62(13) . .
O21 Zn3 Zn4 O11 -175.00(15) . .
O23 Zn3 Zn4 O11 -101.72(17) . .
O20 Zn3 Zn4 O11 -80.70(16) . .
O22 Zn3 Zn4 O11 103.65(16) . .
O10 Zn3 Zn4 O11 1.21(15) . .
O8 Zn3 Zn4 O11 78.74(16) . .
Zn2 Zn3 Zn4 O11 -144.73(12) . .
O21 Zn3 Zn4 O13 109.42(18) . .
O23 Zn3 Zn4 O13 -177.3(2) . .
O20 Zn3 Zn4 O13 -156.27(18) . .
O22 Zn3 Zn4 O13 28.08(19) . .
O10 Zn3 Zn4 O13 -74.36(18) . .
O8 Zn3 Zn4 O13 3.17(19) . .
Zn2 Zn3 Zn4 O13 139.69(15) . .
O21 Zn3 Zn4 Zn5 -25.65(13) . .
O23 Zn3 Zn4 Zn5 47.63(14) . .
O20 Zn3 Zn4 Zn5 68.65(14) . .
O22 Zn3 Zn4 Zn5 -107.00(13) . .
O10 Zn3 Zn4 Zn5 150.57(12) . .
O8 Zn3 Zn4 Zn5 -131.90(12) . .
Zn2 Zn3 Zn4 Zn5 4.62(10) . .
O23 Zn4 Zn5 O25 72.79(18) . .
O24 Zn4 Zn5 O25 153.14(19) . .
O22 Zn4 Zn5 O25 -22.39(19) . .
O11 Zn4 Zn5 O25 -178.9(2) . .
O13 Zn4 Zn5 O25 -103.92(19) . .
Zn3 Zn4 Zn5 O25 42.17(15) . .
O25 Zn4 Zn5 O24 -153.14(19) . .
O23 Zn4 Zn5 O24 -80.36(17) . .
O22 Zn4 Zn5 O24 -175.54(18) . .
O11 Zn4 Zn5 O24 27.91(18) . .
O13 Zn4 Zn5 O24 102.94(18) . .
Zn3 Zn4 Zn5 O24 -110.98(14) . .
O25 Zn4 Zn5 O16 18.76(19) . 3_566
O23 Zn4 Zn5 O16 91.54(17) . 3_566
O24 Zn4 Zn5 O16 171.90(19) . 3_566
O22 Zn4 Zn5 O16 -3.64(19) . 3_566
O11 Zn4 Zn5 O16 -160.19(18) . 3_566
O13 Zn4 Zn5 O16 -85.16(18) . 3_566
Zn3 Zn4 Zn5 O16 60.92(15) . 3_566
O25 Zn4 Zn5 O17 -76.40(18) . 3_566
O23 Zn4 Zn5 O17 -3.61(16) . 3_566
O24 Zn4 Zn5 O17 76.75(17) . 3_566
O22 Zn4 Zn5 O17 -98.79(17) . 3_566
O11 Zn4 Zn5 O17 104.66(17) . 3_566
O13 Zn4 Zn5 O17 179.69(17) . 3_566
Zn3 Zn4 Zn5 O17 -34.23(14) . 3_566
O25 Zn4 Zn5 O2 175.9(2) . 3_566
O23 Zn4 Zn5 O2 -111.30(19) . 3_566
O24 Zn4 Zn5 O2 -30.9(2) . 3_566
O22 Zn4 Zn5 O2 153.52(19) . 3_566
O11 Zn4 Zn5 O2 -3.0(2) . 3_566
O13 Zn4 Zn5 O2 72.0(2) . 3_566
Zn3 Zn4 Zn5 O2 -141.92(15) . 3_566
O25 Zn4 Zn5 O14 103.08(19) . .
O23 Zn4 Zn5 O14 175.86(17) . .
O24 Zn4 Zn5 O14 -103.78(19) . .
O22 Zn4 Zn5 O14 80.69(18) . .
O11 Zn4 Zn5 O14 -75.86(19) . .
O13 Zn4 Zn5 O14 -0.84(19) . .
Zn3 Zn4 Zn5 O14 145.25(14) . .
O25 Zn4 Zn5 Zn1 -46.27(15) . 3_566
O23 Zn4 Zn5 Zn1 26.51(14) . 3_566
O24 Zn4 Zn5 Zn1 106.87(14) . 3_566
O22 Zn4 Zn5 Zn1 -68.67(14) . 3_566
O11 Zn4 Zn5 Zn1 134.79(14) . 3_566
O13 Zn4 Zn5 Zn1 -150.19(14) . 3_566
Zn3 Zn4 Zn5 Zn1 -4.10(11) . 3_566
O19 Zn1 O1 C1 -179(44) . .
O17 Zn1 O1 C1 46.9(5) . .
O18 Zn1 O1 C1 145.4(5) . .
O16 Zn1 O1 C1 -32.0(5) . .
O4 Zn1 O1 C1 -124.5(5) . .
Zn5 Zn1 O1 C1 7.2(5) 3_566 .
Zn2 Zn1 O1 C1 164.0(4) . .
O19 Zn1 O4 C21 40.8(5) . .
O17 Zn1 O4 C21 169.7(9) . .
O18 Zn1 O4 C21 -36.6(6) . .
O16 Zn1 O4 C21 138.6(6) . .
O1 Zn1 O4 C21 -131.3(6) . .
Zn5 Zn1 O4 C21 156.5(5) 3_566 .
Zn2 Zn1 O4 C21 2.2(5) . .
O20 Zn2 O5 C21 -139.0(5) . .
O21 Zn2 O5 C21 -159.5(8) . .
O19 Zn2 O5 C21 -39.1(5) . .
O18 Zn2 O5 C21 37.6(5) . .
O7 Zn2 O5 C21 130.6(5) . .
Zn3 Zn2 O5 C21 -156.8(5) . .
Zn1 Zn2 O5 C21 -1.2(5) . .
O20 Zn2 O7 C41 44.0(4) . .
O21 Zn2 O7 C41 -32.5(4) . .
O19 Zn2 O7 C41 -157.5(6) . .
O18 Zn2 O7 C41 -132.5(4) . .
O5 Zn2 O7 C41 137.4(4) . .
Zn3 Zn2 O7 C41 5.4(4) . .
Zn1 Zn2 O7 C41 -149.8(4) . .
O21 Zn3 O8 C41 41.1(4) . .
O23 Zn3 O8 C41 157.1(6) . .
O20 Zn3 O8 C41 -35.3(4) . .
O22 Zn3 O8 C41 142.9(4) . .
O10 Zn3 O8 C41 -128.4(4) . .
Zn2 Zn3 O8 C41 2.2(4) . .
Zn4 Zn3 O8 C41 158.6(4) . .
O21 Zn3 O10 C61 164.3(7) . .
O23 Zn3 O10 C61 40.1(5) . .
O20 Zn3 O10 C61 139.5(5) . .
O22 Zn3 O10 C61 -36.9(5) . .
O8 Zn3 O10 C61 -128.9(5) . .
Zn2 Zn3 O10 C61 157.8(4) . .
Zn4 Zn3 O10 C61 2.1(5) . .
O25 Zn4 O11 C61 -165.7(7) . .
O23 Zn4 O11 C61 -44.0(5) . .
O24 Zn4 O11 C61 -144.6(5) . .
O22 Zn4 O11 C61 33.7(5) . .
O13 Zn4 O11 C61 126.0(5) . .
Zn5 Zn4 O11 C61 -162.1(4) . .
Zn3 Zn4 O11 C61 -5.2(4) . .
O25 Zn4 O13 C81 -39.7(6) . .
O23 Zn4 O13 C81 -166.1(7) . .
O24 Zn4 O13 C81 36.6(6) . .
O22 Zn4 O13 C81 -139.4(6) . .
O11 Zn4 O13 C81 130.5(6) . .
Zn5 Zn4 O13 C81 -2.0(5) . .
Zn3 Zn4 O13 C81 -157.1(5) . .
O25 Zn5 O14 C81 42.1(6) . .
O24 Zn5 O14 C81 -34.5(6) . .
O16 Zn5 O14 C81 141.3(6) 3_566 .
O17 Zn5 O14 C81 -179(49) 3_566 .
O2 Zn5 O14 C81 -130.3(6) 3_566 .
Zn4 Zn5 O14 C81 4.2(6) . .
Zn1 Zn5 O14 C81 160.4(5) 3_566 .
O19 Zn1 O16 C101 101.1(5) . .
O17 Zn1 O16 C101 -162.2(5) . .
O18 Zn1 O16 C101 133.8(13) . .
O1 Zn1 O16 C101 -73.6(5) . .
O4 Zn1 O16 C101 12.5(5) . .
Zn5 Zn1 O16 C101 -146.1(6) 3_566 .
Zn2 Zn1 O16 C101 89.1(5) . .
O19 Zn1 O16 Zn5 -112.79(16) . 3_566
O17 Zn1 O16 Zn5 -16.10(15) . 3_566
O18 Zn1 O16 Zn5 -80.1(15) . 3_566
O1 Zn1 O16 Zn5 72.54(17) . 3_566
O4 Zn1 O16 Zn5 158.66(18) . 3_566
Zn2 Zn1 O16 Zn5 -124.80(12) . 3_566
O19 Zn1 O17 C102 -103.9(4) . .
O18 Zn1 O17 C102 -25.4(4) . .
O16 Zn1 O17 C102 159.7(4) . .
O1 Zn1 O17 C102 69.1(4) . .
O4 Zn1 O17 C102 127.9(10) . .
Zn5 Zn1 O17 C102 143.6(5) 3_566 .
Zn2 Zn1 O17 C102 -65.2(4) . .
O19 Zn1 O17 Zn5 112.54(15) . 3_566
O18 Zn1 O17 Zn5 -169.01(16) . 3_566
O16 Zn1 O17 Zn5 16.10(16) . 3_566
O1 Zn1 O17 Zn5 -74.48(17) . 3_566
O4 Zn1 O17 Zn5 -15.7(11) . 3_566
Zn2 Zn1 O17 Zn5 151.22(10) . 3_566
O19 Zn1 O18 C103 -166.6(4) . .
O17 Zn1 O18 C103 97.1(4) . .
O16 Zn1 O18 C103 160.1(13) . .
O1 Zn1 O18 C103 7.6(4) . .
O4 Zn1 O18 C103 -78.5(4) . .
Zn5 Zn1 O18 C103 86.3(4) 3_566 .
Zn2 Zn1 O18 C103 -150.6(5) . .
O19 Zn1 O18 Zn2 -16.00(12) . .
O17 Zn1 O18 Zn2 -112.37(15) . .
O16 Zn1 O18 Zn2 -49.3(15) . .
O1 Zn1 O18 Zn2 158.22(15) . .
O4 Zn1 O18 Zn2 72.09(17) . .
Zn5 Zn1 O18 Zn2 -123.08(12) 3_566 .
O20 Zn2 O18 C103 -143.8(15) . .
O21 Zn2 O18 C103 -98.4(5) . .
O19 Zn2 O18 C103 166.8(5) . .
O5 Zn2 O18 C103 78.4(5) . .
O7 Zn2 O18 C103 -8.3(5) . .
Zn3 Zn2 O18 C103 -85.3(5) . .
Zn1 Zn2 O18 C103 151.0(5) . .
O20 Zn2 O18 Zn1 65.2(16) . .
O21 Zn2 O18 Zn1 110.61(14) . .
O19 Zn2 O18 Zn1 15.84(13) . .
O5 Zn2 O18 Zn1 -72.60(15) . .
O7 Zn2 O18 Zn1 -159.27(14) . .
Zn3 Zn2 O18 Zn1 123.75(11) . .
O17 Zn1 O19 C104 -109.5(4) . .
O18 Zn1 O19 C104 153.4(4) . .
O16 Zn1 O19 C104 -29.7(4) . .
O1 Zn1 O19 C104 116.9(9) . .
O4 Zn1 O19 C104 62.7(4) . .
Zn5 Zn1 O19 C104 -69.5(4) 3_566 .
Zn2 Zn1 O19 C104 137.2(5) . .
O17 Zn1 O19 Zn2 113.32(14) . .
O18 Zn1 O19 Zn2 16.28(13) . .
O16 Zn1 O19 Zn2 -166.84(13) . .
O1 Zn1 O19 Zn2 -20.2(10) . .
O4 Zn1 O19 Zn2 -74.50(15) . .
Zn5 Zn1 O19 Zn2 153.29(8) 3_566 .
O20 Zn2 O19 C104 26.7(5) . .
O21 Zn2 O19 C104 104.2(5) . .
O18 Zn2 O19 C104 -157.1(5) . .
O5 Zn2 O19 C104 -66.5(5) . .
O7 Zn2 O19 C104 -131.4(7) . .
Zn3 Zn2 O19 C104 66.7(4) . .
Zn1 Zn2 O19 C104 -140.9(5) . .
O20 Zn2 O19 Zn1 167.58(13) . .
O21 Zn2 O19 Zn1 -114.98(14) . .
O18 Zn2 O19 Zn1 -16.27(13) . .
O5 Zn2 O19 Zn1 74.37(16) . .
O7 Zn2 O19 Zn1 9.4(7) . .
Zn3 Zn2 O19 Zn1 -152.49(8) . .
O21 Zn2 O20 C105 -179.8(5) . .
O19 Zn2 O20 C105 -85.1(5) . .
O18 Zn2 O20 C105 -133.7(15) . .
O5 Zn2 O20 C105 4.0(5) . .
O7 Zn2 O20 C105 90.7(5) . .
Zn3 Zn2 O20 C105 162.8(6) . .
Zn1 Zn2 O20 C105 -73.6(5) . .
O21 Zn2 O20 Zn3 17.39(13) . .
O19 Zn2 O20 Zn3 112.12(14) . .
O18 Zn2 O20 Zn3 63.5(16) . .
O5 Zn2 O20 Zn3 -158.76(15) . .
O7 Zn2 O20 Zn3 -72.07(15) . .
Zn1 Zn2 O20 Zn3 123.67(11) . .
O21 Zn3 O20 C105 -179.9(6) . .
O23 Zn3 O20 C105 84.6(6) . .
O22 Zn3 O20 C105 114(2) . .
O10 Zn3 O20 C105 -4.8(6) . .
O8 Zn3 O20 C105 -92.9(6) . .
Zn2 Zn3 O20 C105 -162.3(6) . .
Zn4 Zn3 O20 C105 71.3(6) . .
O21 Zn3 O20 Zn2 -17.55(14) . .
O23 Zn3 O20 Zn2 -113.08(14) . .
O22 Zn3 O20 Zn2 -83(2) . .
O10 Zn3 O20 Zn2 157.55(16) . .
O8 Zn3 O20 Zn2 69.41(14) . .
Zn4 Zn3 O20 Zn2 -126.35(12) . .
O23 Zn3 O21 C106 -89.5(8) . .
O20 Zn3 O21 C106 172.5(8) . .
O22 Zn3 O21 C106 -11.4(8) . .
O10 Zn3 O21 C106 147.0(10) . .
O8 Zn3 O21 C106 80.1(8) . .
Zn2 Zn3 O21 C106 154.9(8) . .
Zn4 Zn3 O21 C106 -51.9(8) . .
O23 Zn3 O21 Zn2 115.57(15) . .
O20 Zn3 O21 Zn2 17.55(15) . .
O22 Zn3 O21 Zn2 -166.27(15) . .
O10 Zn3 O21 Zn2 -7.9(9) . .
O8 Zn3 O21 Zn2 -74.81(16) . .
Zn4 Zn3 O21 Zn2 153.14(9) . .
O20 Zn2 O21 C106 -173.8(7) . .
O19 Zn2 O21 C106 87.6(7) . .
O18 Zn2 O21 C106 9.9(7) . .
O5 Zn2 O21 C106 -152.7(10) . .
O7 Zn2 O21 C106 -83.1(7) . .
Zn3 Zn2 O21 C106 -156.0(7) . .
Zn1 Zn2 O21 C106 50.1(7) . .
O20 Zn2 O21 Zn3 -17.73(15) . .
O19 Zn2 O21 Zn3 -116.39(16) . .
O18 Zn2 O21 Zn3 165.93(14) . .
O5 Zn2 O21 Zn3 3.3(9) . .
O7 Zn2 O21 Zn3 72.95(16) . .
Zn1 Zn2 O21 Zn3 -153.89(9) . .
O25 Zn4 O22 C107 -97.3(4) . .
O23 Zn4 O22 C107 168.0(4) . .
O24 Zn4 O22 C107 -122.9(17) . .
O11 Zn4 O22 C107 79.2(4) . .
O13 Zn4 O22 C107 -6.9(4) . .
Zn5 Zn4 O22 C107 -83.2(4) . .
Zn3 Zn4 O22 C107 151.7(4) . .
O25 Zn4 O22 Zn3 110.99(13) . .
O23 Zn4 O22 Zn3 16.30(11) . .
O24 Zn4 O22 Zn3 85.4(17) . .
O11 Zn4 O22 Zn3 -72.55(13) . .
O13 Zn4 O22 Zn3 -158.57(13) . .
Zn5 Zn4 O22 Zn3 125.08(10) . .
O21 Zn3 O22 C107 96.8(4) . .
O23 Zn3 O22 C107 -168.1(4) . .
O20 Zn3 O22 C107 161.7(19) . .
O10 Zn3 O22 C107 -79.0(4) . .
O8 Zn3 O22 C107 9.0(4) . .
Zn2 Zn3 O22 C107 83.3(4) . .
Zn4 Zn3 O22 C107 -152.0(5) . .
O21 Zn3 O22 Zn4 -111.22(14) . .
O23 Zn3 O22 Zn4 -16.12(11) . .
O20 Zn3 O22 Zn4 -46(2) . .
O10 Zn3 O22 Zn4 72.99(14) . .
O8 Zn3 O22 Zn4 161.00(12) . .
Zn2 Zn3 O22 Zn4 -124.75(13) . .
O25 Zn4 O23 C108 95.1(5) . .
O24 Zn4 O23 C108 17.8(5) . .
O22 Zn4 O23 C108 -166.4(5) . .
O11 Zn4 O23 C108 -76.0(5) . .
O13 Zn4 O23 C108 -139.1(8) . .
Zn5 Zn4 O23 C108 57.8(5) . .
Zn3 Zn4 O23 C108 -150.0(5) . .
O25 Zn4 O23 Zn3 -114.95(15) . .
O24 Zn4 O23 Zn3 167.80(12) . .
O22 Zn4 O23 Zn3 -16.45(12) . .
O11 Zn4 O23 Zn3 74.02(15) . .
O13 Zn4 O23 Zn3 10.9(9) . .
Zn5 Zn4 O23 Zn3 -152.26(8) . .
O21 Zn3 O23 C108 -92.6(5) . .
O20 Zn3 O23 C108 -15.2(5) . .
O22 Zn3 O23 C108 166.9(5) . .
O10 Zn3 O23 C108 77.8(5) . .
O8 Zn3 O23 C108 152.3(7) . .
Zn2 Zn3 O23 C108 -54.4(5) . .
Zn4 Zn3 O23 C108 150.5(5) . .
O21 Zn3 O23 Zn4 116.93(13) . .
O20 Zn3 O23 Zn4 -165.63(12) . .
O22 Zn3 O23 Zn4 16.46(12) . .
O10 Zn3 O23 Zn4 -72.62(14) . .
O8 Zn3 O23 Zn4 1.8(7) . .
Zn2 Zn3 O23 Zn4 155.18(8) . .
O25 Zn5 O24 C109 -165.0(4) . .
O16 Zn5 O24 C109 147.6(15) 3_566 .
O17 Zn5 O24 C109 98.8(4) 3_566 .
O2 Zn5 O24 C109 9.5(4) 3_566 .
O14 Zn5 O24 C109 -75.5(4) . .
Zn4 Zn5 O24 C109 -148.0(5) . .
Zn1 Zn5 O24 C109 88.1(4) 3_566 .
O25 Zn5 O24 Zn4 -17.01(12) . .
O16 Zn5 O24 Zn4 -64.4(15) 3_566 .
O17 Zn5 O24 Zn4 -113.24(15) 3_566 .
O2 Zn5 O24 Zn4 157.42(14) 3_566 .
O14 Zn5 O24 Zn4 72.43(17) . .
Zn1 Zn5 O24 Zn4 -123.92(12) 3_566 .
O25 Zn4 O24 C109 165.6(4) . .
O23 Zn4 O24 C109 -100.2(4) . .
O22 Zn4 O24 C109 -168.4(16) . .
O11 Zn4 O24 C109 -10.6(4) . .
O13 Zn4 O24 C109 75.4(4) . .
Zn5 Zn4 O24 C109 148.5(5) . .
Zn3 Zn4 O24 C109 -88.2(4) . .
O25 Zn4 O24 Zn5 17.04(12) . .
O23 Zn4 O24 Zn5 111.28(13) . .
O22 Zn4 O24 Zn5 43.1(18) . .
O11 Zn4 O24 Zn5 -159.08(13) . .
O13 Zn4 O24 Zn5 -73.09(14) . .
Zn3 Zn4 O24 Zn5 123.24(11) . .
O23 Zn4 O25 C110 111.6(5) . .
O24 Zn4 O25 C110 -148.9(5) . .
O22 Zn4 O25 C110 33.0(5) . .
O11 Zn4 O25 C110 -127.2(8) . .
O13 Zn4 O25 C110 -59.3(5) . .
Zn5 Zn4 O25 C110 -131.6(5) . .
Zn3 Zn4 O25 C110 73.2(5) . .
O23 Zn4 O25 Zn5 -116.74(15) . .
O24 Zn4 O25 Zn5 -17.31(13) . .
O22 Zn4 O25 Zn5 164.68(13) . .
O11 Zn4 O25 Zn5 4.4(8) . .
O13 Zn4 O25 Zn5 72.34(17) . .
Zn3 Zn4 O25 Zn5 -155.14(8) . .
O24 Zn5 O25 C110 149.2(4) . .
O16 Zn5 O25 C110 -35.4(4) 3_566 .
O17 Zn5 O25 C110 -114.9(4) 3_566 .
O2 Zn5 O25 C110 112.8(10) 3_566 .
O14 Zn5 O25 C110 58.8(4) . .
Zn4 Zn5 O25 C110 131.8(4) . .
Zn1 Zn5 O25 C110 -75.8(4) 3_566 .
O24 Zn5 O25 Zn4 17.41(13) . .
O16 Zn5 O25 Zn4 -167.15(13) 3_566 .
O17 Zn5 O25 Zn4 113.36(14) 3_566 .
O2 Zn5 O25 Zn4 -18.9(10) 3_566 .
O14 Zn5 O25 Zn4 -72.97(15) . .
Zn1 Zn5 O25 Zn4 152.42(8) 3_566 .
Zn1 O1 C1 O2 -13.9(10) . .
Zn1 O1 C1 C2 166.5(4) . .
Zn5 O2 C1 O1 12.0(10) 3_566 .
Zn5 O2 C1 C2 -168.4(4) 3_566 .
C14 N1 C2 C3 -123.4(8) . .
C14 N1 C2 C1 53.6(9) . .
O1 C1 C2 C3 -153.4(7) . .
O2 C1 C2 C3 26.9(10) . .
O1 C1 C2 N1 29.4(9) . .
O2 C1 C2 N1 -150.3(6) . .
N1 C2 C3 C4 0.8(13) . .
C1 C2 C3 C4 -176.2(6) . .
C2 C3 C4 C5 -172.5(7) . .
C2 C3 C4 C8 9.7(11) . .
C2 C3 C4 Fe1 102.9(8) . .
C8 C4 C5 C6 0.0 . .
C3 C4 C5 C6 -178.2(4) . .
Fe1 C4 C5 C6 -60.4(2) . .
C8 C4 C5 Fe1 60.4(2) . .
C3 C4 C5 Fe1 -117.8(4) . .
C4 C5 C6 C7 0.0 . .
Fe1 C5 C6 C7 -60.3(2) . .
C4 C5 C6 Fe1 60.2(2) . .
C5 C6 C7 C8 0.0 . .
Fe1 C6 C7 C8 -58.07(18) . .
C5 C6 C7 Fe1 58.08(18) . .
C6 C7 C8 C4 0.0 . .
Fe1 C7 C8 C4 -56.9(2) . .
C6 C7 C8 Fe1 56.9(2) . .
C5 C4 C8 C7 0.0 . .
C3 C4 C8 C7 178.0(5) . .
Fe1 C4 C8 C7 58.3(2) . .
C5 C4 C8 Fe1 -58.3(2) . .
C3 C4 C8 Fe1 119.8(5) . .
C6 C5 Fe1 C4 118.59(13) . .
C4 C5 Fe1 C6 -118.59(13) . .
C4 C5 Fe1 C8 -37.66(8) . .
C6 C5 Fe1 C8 80.93(15) . .
C4 C5 Fe1 C7 -81.02(14) . .
C6 C5 Fe1 C7 37.57(8) . .
C4 C5 Fe1 C12 164.9(5) . .
C6 C5 Fe1 C12 -76.5(5) . .
C4 C5 Fe1 C11 -175.1(16) . .
C6 C5 Fe1 C11 -56.5(15) . .
C4 C5 Fe1 C13 124.9(4) . .
C6 C5 Fe1 C13 -116.5(4) . .
C4 C5 Fe1 C10 54.9(8) . .
C6 C5 Fe1 C10 173.5(8) . .
C4 C5 Fe1 C9 82.6(3) . .
C6 C5 Fe1 C9 -158.8(3) . .
C8 C4 Fe1 C5 -119.24(13) . .
C3 C4 Fe1 C5 116.0(5) . .
C5 C4 Fe1 C6 38.56(10) . .
C8 C4 Fe1 C6 -80.68(16) . .
C3 C4 Fe1 C6 154.5(5) . .
C5 C4 Fe1 C8 119.24(13) . .
C3 C4 Fe1 C8 -124.8(5) . .
C5 C4 Fe1 C7 82.42(15) . .
C8 C4 Fe1 C7 -36.83(10) . .
C3 C4 Fe1 C7 -161.6(5) . .
C5 C4 Fe1 C12 -40.7(11) . .
C8 C4 Fe1 C12 -159.9(11) . .
C3 C4 Fe1 C12 75.3(12) . .
C5 C4 Fe1 C11 176.7(10) . .
C8 C4 Fe1 C11 57.5(10) . .
C3 C4 Fe1 C11 -67.3(11) . .
C5 C4 Fe1 C13 -69.5(4) . .
C8 C4 Fe1 C13 171.2(4) . .
C3 C4 Fe1 C13 46.4(6) . .
C5 C4 Fe1 C10 -153.0(5) . .
C8 C4 Fe1 C10 87.7(5) . .
C3 C4 Fe1 C10 -37.1(7) . .
C5 C4 Fe1 C9 -111.1(4) . .
C8 C4 Fe1 C9 129.6(4) . .
C3 C4 Fe1 C9 4.8(6) . .
C7 C6 Fe1 C5 119.34(11) . .
C5 C6 Fe1 C4 -38.60(10) . .
C7 C6 Fe1 C4 80.74(16) . .
C5 C6 Fe1 C8 -82.54(13) . .
C7 C6 Fe1 C8 36.80(10) . .
C5 C6 Fe1 C7 -119.34(11) . .
C5 C6 Fe1 C12 121.2(5) . .
C7 C6 Fe1 C12 -119.4(6) . .
C5 C6 Fe1 C11 162.4(6) . .
C7 C6 Fe1 C11 -78.2(6) . .
C5 C6 Fe1 C13 76.6(4) . .
C7 C6 Fe1 C13 -164.0(4) . .
C5 C6 Fe1 C10 -165.5(17) . .
C7 C6 Fe1 C10 -46.2(17) . .
C5 C6 Fe1 C9 41.5(6) . .
C7 C6 Fe1 C9 160.9(6) . .
C7 C8 Fe1 C5 -82.07(15) . .
C4 C8 Fe1 C5 38.42(10) . .
C7 C8 Fe1 C4 -120.49(14) . .
C7 C8 Fe1 C6 -37.20(9) . .
C4 C8 Fe1 C6 83.29(16) . .
C4 C8 Fe1 C7 120.49(14) . .
C7 C8 Fe1 C12 42.4(10) . .
C4 C8 Fe1 C12 162.9(10) . .
C7 C8 Fe1 C11 84.7(5) . .
C4 C8 Fe1 C11 -154.8(5) . .
C7 C8 Fe1 C13 -143.6(11) . .
C4 C8 Fe1 C13 -23.1(11) . .
C7 C8 Fe1 C10 129.2(5) . .
C4 C8 Fe1 C10 -110.3(4) . .
C7 C8 Fe1 C9 173.1(5) . .
C4 C8 Fe1 C9 -66.4(5) . .
C8 C7 Fe1 C5 82.22(13) . .
C6 C7 Fe1 C5 -38.35(10) . .
C8 C7 Fe1 C4 37.29(9) . .
C6 C7 Fe1 C4 -83.28(17) . .
C8 C7 Fe1 C6 120.57(13) . .
C6 C7 Fe1 C8 -120.57(13) . .
C8 C7 Fe1 C12 -161.9(6) . .
C6 C7 Fe1 C12 77.5(6) . .
C8 C7 Fe1 C11 -115.6(5) . .
C6 C7 Fe1 C11 123.8(5) . .
C8 C7 Fe1 C13 153.9(9) . .
C6 C7 Fe1 C13 33.3(9) . .
C8 C7 Fe1 C10 -71.5(5) . .
C6 C7 Fe1 C10 168.0(5) . .
C8 C7 Fe1 C9 -21.6(14) . .
C6 C7 Fe1 C9 -142.1(15) . .
C5 Fe1 C9 C13 79.3(4) . .
C4 Fe1 C9 C13 122.0(4) . .
C6 Fe1 C9 C13 50.5(6) . .
C8 Fe1 C9 C13 160.0(5) . .
C7 Fe1 C9 C13 177.0(15) . .
C12 Fe1 C9 C13 -38.4(2) . .
C11 Fe1 C9 C13 -83.4(3) . .
C10 Fe1 C9 C13 -120.7(2) . .
C5 Fe1 C9 C10 -160.0(4) . .
C4 Fe1 C9 C10 -117.3(4) . .
C6 Fe1 C9 C10 171.2(7) . .
C8 Fe1 C9 C10 -79.2(5) . .
C7 Fe1 C9 C10 -62.3(14) . .
C12 Fe1 C9 C10 82.4(3) . .
C11 Fe1 C9 C10 37.3(2) . .
C13 Fe1 C9 C10 120.7(2) . .
C13 C9 C10 C11 0.0 . .
Fe1 C9 C10 C11 -56.7(4) . .
C13 C9 C10 Fe1 56.7(4) . .
C5 Fe1 C10 C11 160.8(10) . .
C4 Fe1 C10 C11 -161.3(5) . .
C6 Fe1 C10 C11 -39.0(15) . .
C8 Fe1 C10 C11 -117.4(5) . .
C7 Fe1 C10 C11 -76.8(4) . .
C12 Fe1 C10 C11 38.0(2) . .
C13 Fe1 C10 C11 83.3(3) . .
C9 Fe1 C10 C11 121.1(3) . .
C5 Fe1 C10 C9 39.7(8) . .
C4 Fe1 C10 C9 77.7(4) . .
C6 Fe1 C10 C9 -160.1(16) . .
C8 Fe1 C10 C9 121.6(4) . .
C7 Fe1 C10 C9 162.2(4) . .
C12 Fe1 C10 C9 -83.1(4) . .
C11 Fe1 C10 C9 -121.1(3) . .
C13 Fe1 C10 C9 -37.7(2) . .
C9 C10 C11 C12 0.0 . .
Fe1 C10 C11 C12 -57.0(5) . .
C9 C10 C11 Fe1 57.0(5) . .
C5 Fe1 C11 C12 -25.3(15) . .
C4 Fe1 C11 C12 162.3(11) . .
C6 Fe1 C11 C12 -69.8(4) . .
C8 Fe1 C11 C12 -156.9(4) . .
C7 Fe1 C11 C12 -113.1(4) . .
C13 Fe1 C11 C12 38.4(2) . .
C10 Fe1 C11 C12 120.4(3) . .
C9 Fe1 C11 C12 83.2(3) . .
C5 Fe1 C11 C10 -145.7(16) . .
C4 Fe1 C11 C10 41.9(9) . .
C6 Fe1 C11 C10 169.8(5) . .
C8 Fe1 C11 C10 82.7(3) . .
C7 Fe1 C11 C10 126.5(3) . .
C12 Fe1 C11 C10 -120.4(3) . .
C13 Fe1 C11 C10 -82.0(3) . .
C9 Fe1 C11 C10 -37.19(18) . .
C10 C11 C12 C13 0.0 . .
Fe1 C11 C12 C13 -58.4(4) . .
C10 C11 C12 Fe1 58.4(4) . .
C5 Fe1 C12 C11 171.7(5) . .
C4 Fe1 C12 C11 -157.5(12) . .
C6 Fe1 C12 C11 129.4(4) . .
C8 Fe1 C12 C11 57.3(9) . .
C7 Fe1 C12 C11 87.9(4) . .
C13 Fe1 C12 C11 -119.8(2) . .
C10 Fe1 C12 C11 -37.5(2) . .
C9 Fe1 C12 C11 -81.8(3) . .
C5 Fe1 C12 C13 -68.6(4) . .
C4 Fe1 C12 C13 -37.7(10) . .
C6 Fe1 C12 C13 -110.8(4) . .
C8 Fe1 C12 C13 177.0(10) . .
C7 Fe1 C12 C13 -152.4(4) . .
C11 Fe1 C12 C13 119.8(2) . .
C10 Fe1 C12 C13 82.2(3) . .
C9 Fe1 C12 C13 38.0(2) . .
C10 C9 C13 C12 0.0 . .
Fe1 C9 C13 C12 57.8(4) . .
C10 C9 C13 Fe1 -57.9(4) . .
C11 C12 C13 C9 0.0 . .
Fe1 C12 C13 C9 -58.9(4) . .
C11 C12 C13 Fe1 58.9(4) . .
C5 Fe1 C13 C9 -113.5(3) . .
C4 Fe1 C13 C9 -74.0(4) . .
C6 Fe1 C13 C9 -154.7(4) . .
C8 Fe1 C13 C9 -56.6(11) . .
C7 Fe1 C13 C9 -178.2(9) . .
C12 Fe1 C13 C9 119.9(3) . .
C11 Fe1 C13 C9 81.7(3) . .
C10 Fe1 C13 C9 37.31(17) . .
C5 Fe1 C13 C12 126.6(4) . .
C4 Fe1 C13 C12 166.1(5) . .
C6 Fe1 C13 C12 85.3(4) . .
C8 Fe1 C13 C12 -176.5(12) . .
C7 Fe1 C13 C12 61.9(8) . .
C11 Fe1 C13 C12 -38.21(17) . .
C10 Fe1 C13 C12 -82.6(3) . .
C9 Fe1 C13 C12 -119.9(3) . .
C2 N1 C14 O3 6.9(10) . .
C2 N1 C14 C15 -179.5(5) . .
O3 C14 C15 C16 -150.3(7) . .
N1 C14 C15 C16 36.8(7) . .
O3 C14 C15 C20 22.6(8) . .
N1 C14 C15 C20 -150.3(5) . .
C20 C15 C16 C17 0.0 . .
C14 C15 C16 C17 172.6(5) . .
C15 C16 C17 C18 0.0 . .
C16 C17 C18 C19 0.0 . .
C17 C18 C19 C20 0.0 . .
C18 C19 C20 C15 0.0 . .
C16 C15 C20 C19 0.0 . .
C14 C15 C20 C19 -173.2(4) . .
Zn1 O4 C21 O5 -4.1(10) . .
Zn1 O4 C21 C22 177.8(5) . .
Zn2 O5 C21 O4 3.4(10) . .
Zn2 O5 C21 C22 -178.4(5) . .
C34 N2 C22 C23 -82.1(10) . .
C34 N2 C22 C21 103.5(7) . .
O4 C21 C22 C23 -177.0(7) . .
O5 C21 C22 C23 4.6(11) . .
O4 C21 C22 N2 -2.2(10) . .
O5 C21 C22 N2 179.4(7) . .
N2 C22 C23 C24 -0.6(14) . .
C21 C22 C23 C24 173.5(7) . .
C22 C23 C24 C28 176.7(7) . .
C22 C23 C24 C25 -16.8(11) . .
C22 C23 C24 Fe2 -101.8(8) . .
C28 C24 C25 C26 0.0 . .
C23 C24 C25 C26 -168.2(5) . .
Fe2 C24 C25 C26 -57.40(19) . .
C28 C24 C25 Fe2 57.40(19) . .
C23 C24 C25 Fe2 -110.8(5) . .
C24 C25 C26 C27 0.0 . .
Fe2 C25 C26 C27 -58.3(2) . .
C24 C25 C26 Fe2 58.3(2) . .
C25 C26 C27 C28 0.0 . .
Fe2 C26 C27 C28 -59.81(16) . .
C25 C26 C27 Fe2 59.80(16) . .
C25 C24 C28 C27 0.0 . .
C23 C24 C28 C27 168.6(5) . .
Fe2 C24 C28 C27 58.37(17) . .
C25 C24 C28 Fe2 -58.38(17) . .
C23 C24 C28 Fe2 110.3(5) . .
C26 C27 C28 C24 0.0 . .
Fe2 C27 C28 C24 -59.87(18) . .
C26 C27 C28 Fe2 59.88(18) . .
C26 C27 Fe2 C28 -118.91(10) . .
C28 C27 Fe2 C26 118.91(10) . .
C28 C27 Fe2 C30 -58.0(7) . .
C26 C27 Fe2 C30 -176.9(7) . .
C28 C27 Fe2 C29 161.0(6) . .
C26 C27 Fe2 C29 42.1(5) . .
C28 C27 Fe2 C31 -88.2(3) . .
C26 C27 Fe2 C31 152.8(4) . .
C28 C27 Fe2 C24 37.68(7) . .
C26 C27 Fe2 C24 -81.23(12) . .
C28 C27 Fe2 C25 81.29(11) . .
C26 C27 Fe2 C25 -37.62(8) . .
C28 C27 Fe2 C33 -169.4(3) . .
C26 C27 Fe2 C33 71.7(3) . .
C28 C27 Fe2 C32 -129.0(3) . .
C26 C27 Fe2 C32 112.1(3) . .
C24 C28 Fe2 C27 119.40(11) . .
C24 C28 Fe2 C26 81.06(12) . .
C27 C28 Fe2 C26 -38.33(7) . .
C24 C28 Fe2 C30 -83.0(3) . .
C27 C28 Fe2 C30 157.6(3) . .
C24 C28 Fe2 C29 -43.2(5) . .
C27 C28 Fe2 C29 -162.6(6) . .
C24 C28 Fe2 C31 -126.8(3) . .
C27 C28 Fe2 C31 113.8(3) . .
C27 C28 Fe2 C24 -119.40(10) . .
C24 C28 Fe2 C25 37.08(7) . .
C27 C28 Fe2 C25 -82.31(11) . .
C24 C28 Fe2 C33 150.7(8) . .
C27 C28 Fe2 C33 31.3(8) . .
C24 C28 Fe2 C32 -169.2(4) . .
C27 C28 Fe2 C32 71.4(4) . .
C25 C26 Fe2 C27 -119.46(11) . .
C25 C26 Fe2 C28 -81.10(11) . .
C27 C26 Fe2 C28 38.36(9) . .
C25 C26 Fe2 C30 57.2(8) . .
C27 C26 Fe2 C30 176.7(8) . .
C25 C26 Fe2 C29 76.8(2) . .
C27 C26 Fe2 C29 -163.7(2) . .
C25 C26 Fe2 C31 179.0(7) . .
C27 C26 Fe2 C31 -61.6(6) . .
C25 C26 Fe2 C24 -37.07(8) . .
C27 C26 Fe2 C24 82.38(14) . .
C27 C26 Fe2 C25 119.46(10) . .
C25 C26 Fe2 C33 115.5(2) . .
C27 C26 Fe2 C33 -125.1(2) . .
C25 C26 Fe2 C32 154.9(3) . .
C27 C26 Fe2 C32 -85.6(3) . .
C28 C24 Fe2 C27 -38.22(9) . .
C25 C24 Fe2 C27 82.06(12) . .
C23 C24 Fe2 C27 -156.0(3) . .
C25 C24 Fe2 C28 120.28(11) . .
C23 C24 Fe2 C28 -117.8(4) . .
C28 C24 Fe2 C26 -82.92(14) . .
C25 C24 Fe2 C26 37.36(9) . .
C23 C24 Fe2 C26 159.3(4) . .
C28 C24 Fe2 C30 118.4(3) . .
C25 C24 Fe2 C30 -121.3(3) . .
C23 C24 Fe2 C30 0.6(4) . .
C28 C24 Fe2 C29 162.0(3) . .
C25 C24 Fe2 C29 -77.7(2) . .
C23 C24 Fe2 C29 44.2(4) . .
C28 C24 Fe2 C31 77.2(3) . .
C25 C24 Fe2 C31 -162.6(4) . .
C23 C24 Fe2 C31 -40.7(5) . .
C28 C24 Fe2 C25 -120.28(11) . .
C23 C24 Fe2 C25 121.9(4) . .
C28 C24 Fe2 C33 -161.5(5) . .
C25 C24 Fe2 C33 -41.3(5) . .
C23 C24 Fe2 C33 80.6(6) . .
C28 C24 Fe2 C32 41.2(12) . .
C25 C24 Fe2 C32 161.5(12) . .
C23 C24 Fe2 C32 -76.6(12) . .
C26 C25 Fe2 C27 38.17(7) . .
C24 C25 Fe2 C27 -82.14(14) . .
C26 C25 Fe2 C28 82.91(13) . .
C24 C25 Fe2 C28 -37.41(7) . .
C24 C25 Fe2 C26 -120.32(13) . .
C26 C25 Fe2 C30 -159.3(3) . .
C24 C25 Fe2 C30 80.4(3) . .
C26 C25 Fe2 C29 -120.5(2) . .
C24 C25 Fe2 C29 119.2(2) . .
C26 C25 Fe2 C31 -178.2(11) . .
C24 C25 Fe2 C31 61.4(11) . .
C26 C25 Fe2 C24 120.32(13) . .
C26 C25 Fe2 C33 -79.4(3) . .
C24 C25 Fe2 C33 160.3(2) . .
C26 C25 Fe2 C32 -51.2(5) . .
C24 C25 Fe2 C32 -171.5(5) . .
C27 Fe2 C29 C33 40.3(6) . .
C28 Fe2 C29 C33 -173.6(6) . .
C26 Fe2 C29 C33 71.8(3) . .
C30 Fe2 C29 C33 -118.37(12) . .
C31 Fe2 C29 C33 -80.34(16) . .
C24 Fe2 C29 C33 154.9(3) . .
C25 Fe2 C29 C33 113.4(3) . .
C32 Fe2 C29 C33 -37.17(11) . .
C27 Fe2 C29 C30 158.7(7) . .
C28 Fe2 C29 C30 -55.2(5) . .
C26 Fe2 C29 C30 -169.8(3) . .
C31 Fe2 C29 C30 38.03(11) . .
C24 Fe2 C29 C30 -86.8(3) . .
C25 Fe2 C29 C30 -128.2(3) . .
C33 Fe2 C29 C30 118.37(13) . .
C32 Fe2 C29 C30 81.20(15) . .
C33 C29 C30 C31 0.0 . .
Fe2 C29 C30 C31 -61.2(2) . .
C33 C29 C30 Fe2 61.2(2) . .
C27 Fe2 C30 C29 -159.6(7) . .
C28 Fe2 C30 C29 157.3(2) . .
C26 Fe2 C30 C29 26.4(9) . .
C31 Fe2 C30 C29 -118.11(15) . .
C24 Fe2 C30 C29 113.0(2) . .
C25 Fe2 C30 C29 69.4(3) . .
C33 Fe2 C30 C29 -37.71(10) . .
C32 Fe2 C30 C29 -80.70(17) . .
C27 Fe2 C30 C31 -41.5(6) . .
C28 Fe2 C30 C31 -84.5(2) . .
C26 Fe2 C30 C31 144.5(9) . .
C29 Fe2 C30 C31 118.11(15) . .
C24 Fe2 C30 C31 -128.9(3) . .
C25 Fe2 C30 C31 -172.5(4) . .
C33 Fe2 C30 C31 80.40(15) . .
C32 Fe2 C30 C31 37.41(9) . .
C29 C30 C31 C32 0.0 . .
Fe2 C30 C31 C32 -60.8(3) . .
C29 C30 C31 Fe2 60.8(3) . .
C27 Fe2 C31 C32 -78.2(3) . .
C28 Fe2 C31 C32 -124.2(2) . .
C26 Fe2 C31 C32 -34.5(6) . .
C30 Fe2 C31 C32 118.70(15) . .
C29 Fe2 C31 C32 80.53(18) . .
C24 Fe2 C31 C32 -168.1(3) . .
C25 Fe2 C31 C32 142.8(12) . .
C33 Fe2 C31 C32 37.10(10) . .
C27 Fe2 C31 C30 163.1(3) . .
C28 Fe2 C31 C30 117.1(2) . .
C26 Fe2 C31 C30 -153.2(7) . .
C29 Fe2 C31 C30 -38.17(10) . .
C24 Fe2 C31 C30 73.2(2) . .
C25 Fe2 C31 C30 24.1(11) . .
C33 Fe2 C31 C30 -81.61(16) . .
C32 Fe2 C31 C30 -118.70(15) . .
C30 C31 C32 C33 0.0 . .
Fe2 C31 C32 C33 -59.4(2) . .
C30 C31 C32 Fe2 59.5(2) . .
C27 Fe2 C32 C31 119.6(3) . .
C28 Fe2 C32 C31 78.2(3) . .
C26 Fe2 C32 C31 163.7(3) . .
C30 Fe2 C32 C31 -37.87(11) . .
C29 Fe2 C32 C31 -81.81(17) . .
C24 Fe2 C32 C31 44.5(11) . .
C25 Fe2 C32 C31 -161.0(6) . .
C33 Fe2 C32 C31 -119.33(14) . .
C27 Fe2 C32 C33 -121.1(2) . .
C28 Fe2 C32 C33 -162.5(3) . .
C26 Fe2 C32 C33 -77.0(3) . .
C30 Fe2 C32 C33 81.46(16) . .
C29 Fe2 C32 C33 37.52(11) . .
C31 Fe2 C32 C33 119.33(14) . .
C24 Fe2 C32 C33 163.9(12) . .
C25 Fe2 C32 C33 -41.7(5) . .
C30 C29 C33 C32 0.0 . .
Fe2 C29 C33 C32 60.1(2) . .
C30 C29 C33 Fe2 -60.1(2) . .
C31 C32 C33 C29 0.0 . .
Fe2 C32 C33 C29 -59.0(3) . .
C31 C32 C33 Fe2 59.0(3) . .
C27 Fe2 C33 C29 -164.0(3) . .
C28 Fe2 C33 C29 171.6(8) . .
C26 Fe2 C33 C29 -123.5(3) . .
C30 Fe2 C33 C29 38.10(10) . .
C31 Fe2 C33 C29 81.85(17) . .
C24 Fe2 C33 C29 -53.1(5) . .
C25 Fe2 C33 C29 -81.9(3) . .
C32 Fe2 C33 C29 119.09(15) . .
C27 Fe2 C33 C32 76.9(3) . .
C28 Fe2 C33 C32 52.5(7) . .
C26 Fe2 C33 C32 117.4(3) . .
C30 Fe2 C33 C32 -80.99(15) . .
C29 Fe2 C33 C32 -119.09(15) . .
C31 Fe2 C33 C32 -37.23(9) . .
C24 Fe2 C33 C32 -172.2(6) . .
C25 Fe2 C33 C32 159.0(3) . .
C22 N2 C34 O6 36.4(9) . .
C22 N2 C34 C35 173.2(5) . .
O6 C34 C35 C36 135.7(9) . .
N2 C34 C35 C36 9.6(8) . .
O6 C34 C35 C40 -49.1(12) . .
N2 C34 C35 C40 -175.2(4) . .
C40 C35 C36 C37 0.0 . .
C34 C35 C36 C37 174.8(6) . .
C35 C36 C37 C38 0.0 . .
C36 C37 C38 C39 0.0 . .
C37 C38 C39 C40 0.0 . .
C38 C39 C40 C35 0.0 . .
C36 C35 C40 C39 0.0 . .
C34 C35 C40 C39 -175.8(5) . .
Zn3 O8 C41 O7 1.0(7) . .
Zn3 O8 C41 C42 -178.5(3) . .
Zn2 O7 C41 O8 -5.9(7) . .
Zn2 O7 C41 C42 173.6(3) . .
C54 N3 C42 C43 99.2(8) . .
C54 N3 C42 C41 -82.1(6) . .
O8 C41 C42 C43 -173.2(5) . .
O7 C41 C42 C43 7.3(7) . .
O8 C41 C42 N3 8.0(7) . .
O7 C41 C42 N3 -171.5(4) . .
N3 C42 C43 C44 3.3(9) . .
C41 C42 C43 C44 -175.4(5) . .
C42 C43 C44 C48 -163.8(5) . .
C42 C43 C44 C45 22.0(8) . .
C42 C43 C44 Fe3 110.1(6) . .
C43 C44 C45 C46 174.8(4) . .
C48 C44 C45 C46 0.0 . .
Fe3 C44 C45 C46 59.1(2) . .
C43 C44 C45 Fe3 115.8(4) . .
C48 C44 C45 Fe3 -59.1(2) . .
C44 C45 C46 C47 0.0 . .
Fe3 C45 C46 C47 59.8(2) . .
C44 C45 C46 Fe3 -59.8(2) . .
C45 C46 C47 C48 0.0 . .
Fe3 C46 C47 C48 58.84(18) . .
C45 C46 C47 Fe3 -58.82(18) . .
C46 C47 C48 C44 0.0 . .
Fe3 C47 C48 C44 57.5(2) . .
C46 C47 C48 Fe3 -57.6(2) . .
C43 C44 C48 C47 -175.3(4) . .
C45 C44 C48 C47 0.0 . .
Fe3 C44 C48 C47 -57.7(2) . .
C43 C44 C48 Fe3 -117.7(3) . .
C45 C44 C48 Fe3 57.7(2) . .
C46 C45 Fe3 C52 47.9(11) . .
C44 C45 Fe3 C52 167.1(11) . .
C46 C45 Fe3 C51 -172.3(9) . .
C44 C45 Fe3 C51 -53.1(9) . .
C46 C45 Fe3 C44 -119.19(14) . .
C44 C45 Fe3 C46 119.19(14) . .
C46 C45 Fe3 C53 77.7(4) . .
C44 C45 Fe3 C53 -163.1(3) . .
C46 C45 Fe3 C48 -81.80(14) . .
C44 C45 Fe3 C48 37.39(8) . .
C46 C45 Fe3 C47 -37.98(8) . .
C44 C45 Fe3 C47 81.21(16) . .
C46 C45 Fe3 C50 156.5(4) . .
C44 C45 Fe3 C50 -84.3(4) . .
C46 C45 Fe3 C49 116.8(3) . .
C44 C45 Fe3 C49 -124.0(3) . .
C43 C44 Fe3 C52 65.6(9) . .
C48 C44 Fe3 C52 -50.1(8) . .
C45 C44 Fe3 C52 -170.0(8) . .
C43 C44 Fe3 C51 34.0(6) . .
C48 C44 Fe3 C51 -81.7(4) . .
C45 C44 Fe3 C51 158.4(4) . .
C43 C44 Fe3 C45 -124.5(4) . .
C48 C44 Fe3 C45 119.91(12) . .
C43 C44 Fe3 C46 -162.8(4) . .
C48 C44 Fe3 C46 81.56(16) . .
C45 C44 Fe3 C46 -38.35(11) . .
C43 C44 Fe3 C53 -71.8(10) . .
C48 C44 Fe3 C53 172.5(9) . .
C45 C44 Fe3 C53 52.6(9) . .
C43 C44 Fe3 C48 115.6(4) . .
C45 C44 Fe3 C48 -119.91(11) . .
C43 C44 Fe3 C47 152.8(4) . .
C48 C44 Fe3 C47 37.16(11) . .
C45 C44 Fe3 C47 -82.75(14) . .
C43 C44 Fe3 C50 -6.9(5) . .
C48 C44 Fe3 C50 -122.6(3) . .
C45 C44 Fe3 C50 117.5(3) . .
C43 C44 Fe3 C49 -45.1(5) . .
C48 C44 Fe3 C49 -160.8(3) . .
C45 C44 Fe3 C49 79.3(3) . .
C45 C46 Fe3 C52 -163.5(4) . .
C47 C46 Fe3 C52 77.3(4) . .
C45 C46 Fe3 C51 171.0(11) . .
C47 C46 Fe3 C51 51.7(10) . .
C47 C46 Fe3 C45 -119.27(12) . .
C45 C46 Fe3 C44 38.09(10) . .
C47 C46 Fe3 C44 -81.19(17) . .
C45 C46 Fe3 C53 -123.8(3) . .
C47 C46 Fe3 C53 116.9(3) . .
C45 C46 Fe3 C48 81.98(12) . .
C47 C46 Fe3 C48 -37.29(10) . .
C45 C46 Fe3 C47 119.27(12) . .
C45 C46 Fe3 C50 -59.5(8) . .
C47 C46 Fe3 C50 -178.8(8) . .
C45 C46 Fe3 C49 -85.4(3) . .
C47 C46 Fe3 C49 155.4(3) . .
C47 C48 Fe3 C52 -80.8(4) . .
C44 C48 Fe3 C52 158.7(4) . .
C47 C48 Fe3 C51 -121.7(4) . .
C44 C48 Fe3 C51 117.9(4) . .
C47 C48 Fe3 C45 82.61(14) . .
C44 C48 Fe3 C45 -37.88(9) . .
C47 C48 Fe3 C44 120.48(14) . .
C47 C48 Fe3 C46 37.74(9) . .
C44 C48 Fe3 C46 -82.74(16) . .
C47 C48 Fe3 C53 -54.2(7) . .
C44 C48 Fe3 C53 -174.7(7) . .
C44 C48 Fe3 C47 -120.48(13) . .
C47 C48 Fe3 C50 -159.7(4) . .
C44 C48 Fe3 C50 79.8(4) . .
C47 C48 Fe3 C49 -179.8(9) . .
C44 C48 Fe3 C49 59.7(8) . .
C48 C47 Fe3 C52 117.6(4) . .
C46 C47 Fe3 C52 -122.3(4) . .
C48 C47 Fe3 C51 78.5(4) . .
C46 C47 Fe3 C51 -161.5(5) . .
C48 C47 Fe3 C45 -81.73(13) . .
C46 C47 Fe3 C45 38.32(10) . .
C48 C47 Fe3 C44 -37.21(10) . .
C46 C47 Fe3 C44 82.84(16) . .
C48 C47 Fe3 C46 -120.06(12) . .
C48 C47 Fe3 C53 156.8(4) . .
C46 C47 Fe3 C53 -83.1(4) . .
C46 C47 Fe3 C48 120.06(12) . .
C48 C47 Fe3 C50 58.5(10) . .
C46 C47 Fe3 C50 178.6(10) . .
C48 C47 Fe3 C49 179.9(6) . .
C46 C47 Fe3 C49 -60.1(6) . .
C52 Fe3 C49 C50 -81.3(2) . .
C51 Fe3 C49 C50 -37.51(16) . .
C45 Fe3 C49 C50 118.1(4) . .
C44 Fe3 C49 C50 73.5(4) . .
C46 Fe3 C49 C50 163.8(4) . .
C53 Fe3 C49 C50 -119.11(17) . .
C48 Fe3 C49 C50 27.2(8) . .
C47 Fe3 C49 C50 -152.5(8) . .
C52 Fe3 C49 C53 37.83(17) . .
C51 Fe3 C49 C53 81.6(2) . .
C45 Fe3 C49 C53 -122.8(4) . .
C44 Fe3 C49 C53 -167.4(4) . .
C46 Fe3 C49 C53 -77.1(4) . .
C48 Fe3 C49 C53 146.3(9) . .
C47 Fe3 C49 C53 -33.4(7) . .
C50 Fe3 C49 C53 119.11(17) . .
C53 C49 C50 C51 0.0 . .
Fe3 C49 C50 C51 59.3(3) . .
C53 C49 C50 Fe3 -59.3(3) . .
C52 Fe3 C50 C51 -38.75(13) . .
C45 Fe3 C50 C51 160.8(4) . .
C44 Fe3 C50 C51 115.7(3) . .
C46 Fe3 C50 C51 -155.3(10) . .
C53 Fe3 C50 C51 -81.7(2) . .
C48 Fe3 C50 C51 71.7(3) . .
C47 Fe3 C50 C51 27.2(9) . .
C49 Fe3 C50 C51 -118.2(2) . .
C52 Fe3 C50 C49 79.4(2) . .
C51 Fe3 C50 C49 118.2(2) . .
C45 Fe3 C50 C49 -81.0(4) . .
C44 Fe3 C50 C49 -126.2(3) . .
C46 Fe3 C50 C49 -37.1(9) . .
C53 Fe3 C50 C49 36.42(13) . .
C48 Fe3 C50 C49 -170.1(3) . .
C47 Fe3 C50 C49 145.3(9) . .
C49 C50 C51 C52 0.0 . .
Fe3 C50 C51 C52 62.4(4) . .
C49 C50 C51 Fe3 -62.4(4) . .
C52 Fe3 C51 C50 116.43(17) . .
C45 Fe3 C51 C50 -44.5(8) . .
C44 Fe3 C51 C50 -83.4(3) . .
C46 Fe3 C51 C50 151.1(11) . .
C53 Fe3 C51 C50 78.26(19) . .
C48 Fe3 C51 C50 -126.8(3) . .
C47 Fe3 C51 C50 -169.6(4) . .
C49 Fe3 C51 C50 36.57(13) . .
C45 Fe3 C51 C52 -160.9(9) . .
C44 Fe3 C51 C52 160.1(4) . .
C46 Fe3 C51 C52 34.7(10) . .
C53 Fe3 C51 C52 -38.17(14) . .
C48 Fe3 C51 C52 116.8(3) . .
C47 Fe3 C51 C52 74.0(3) . .
C50 Fe3 C51 C52 -116.43(18) . .
C49 Fe3 C51 C52 -79.9(2) . .
C50 C51 C52 C53 0.0 . .
Fe3 C51 C52 C53 64.8(3) . .
C50 C51 C52 Fe3 -64.8(3) . .
C51 Fe3 C52 C53 -116.22(17) . .
C45 Fe3 C52 C53 40.1(11) . .
C44 Fe3 C52 C53 -161.3(8) . .
C46 Fe3 C52 C53 77.1(3) . .
C48 Fe3 C52 C53 162.6(3) . .
C47 Fe3 C52 C53 119.8(3) . .
C50 Fe3 C52 C53 -78.32(18) . .
C49 Fe3 C52 C53 -36.76(13) . .
C45 Fe3 C52 C51 156.4(12) . .
C44 Fe3 C52 C51 -45.1(7) . .
C46 Fe3 C52 C51 -166.7(4) . .
C53 Fe3 C52 C51 116.22(17) . .
C48 Fe3 C52 C51 -81.2(3) . .
C47 Fe3 C52 C51 -124.0(3) . .
C50 Fe3 C52 C51 37.90(14) . .
C49 Fe3 C52 C51 79.5(2) . .
C50 C49 C53 C52 0.0 . .
Fe3 C49 C53 C52 -59.7(3) . .
C50 C49 C53 Fe3 59.7(3) . .
C51 C52 C53 C49 0.0 . .
Fe3 C52 C53 C49 63.1(4) . .
C51 C52 C53 Fe3 -63.1(4) . .
C52 Fe3 C53 C49 -117.8(2) . .
C51 Fe3 C53 C49 -79.0(2) . .
C45 Fe3 C53 C49 76.9(4) . .
C44 Fe3 C53 C49 35.8(10) . .
C46 Fe3 C53 C49 120.7(3) . .
C48 Fe3 C53 C49 -156.2(6) . .
C47 Fe3 C53 C49 164.9(3) . .
C50 Fe3 C53 C49 -36.31(13) . .
C51 Fe3 C53 C52 38.79(12) . .
C45 Fe3 C53 C52 -165.3(5) . .
C44 Fe3 C53 C52 153.6(11) . .
C46 Fe3 C53 C52 -121.5(4) . .
C48 Fe3 C53 C52 -38.4(6) . .
C47 Fe3 C53 C52 -77.3(4) . .
C50 Fe3 C53 C52 81.5(2) . .
C49 Fe3 C53 C52 117.8(2) . .
C42 N3 C54 O9 -2.8(10) . .
C42 N3 C54 C55 170.4(5) . .
O9 C54 C55 C56 28.6(8) . .
N3 C54 C55 C56 -144.3(5) . .
O9 C54 C55 C60 -147.9(6) . .
N3 C54 C55 C60 39.2(7) . .
C60 C55 C56 C57 0.0 . .
C54 C55 C56 C57 -176.6(4) . .
C55 C56 C57 C58 0.0 . .
C56 C57 C58 C59 0.0 . .
C57 C58 C59 C60 0.0 . .
C58 C59 C60 C55 0.0 . .
C56 C55 C60 C59 0.0 . .
C54 C55 C60 C59 176.5(4) . .
Zn3 O10 C61 O11 -6.7(9) . .
Zn3 O10 C61 C62 168.4(4) . .
Zn4 O11 C61 O10 8.6(9) . .
Zn4 O11 C61 C62 -166.5(4) . .
C74 N4 C62 C63 126.4(6) . .
C74 N4 C62 C61 -61.0(7) . .
O10 C61 C62 C63 -24.2(8) . .
O11 C61 C62 C63 151.3(6) . .
O10 C61 C62 N4 163.4(5) . .
O11 C61 C62 N4 -21.2(8) . .
N4 C62 C63 C64 -2.8(9) . .
C61 C62 C63 C64 -174.9(5) . .
C62 C63 C64 C68 164.3(5) . .
C62 C63 C64 C65 -17.6(8) . .
C62 C63 C64 Fe4 -108.4(6) . .
C68 C64 C65 C66 0.0 . .
C63 C64 C65 C66 -178.3(3) . .
Fe4 C64 C65 C66 -60.35(16) . .
C68 C64 C65 Fe4 60.35(16) . .
C63 C64 C65 Fe4 -118.0(3) . .
C64 C65 C66 C67 0.0 . .
Fe4 C65 C66 C67 -59.50(16) . .
C64 C65 C66 Fe4 59.50(16) . .
C65 C66 C67 C68 0.0 . .
Fe4 C66 C67 C68 -58.97(13) . .
C65 C66 C67 Fe4 58.97(13) . .
C66 C67 C68 C64 0.0 . .
Fe4 C67 C68 C64 -59.48(16) . .
C66 C67 C68 Fe4 59.48(16) . .
C65 C64 C68 C67 0.0 . .
C63 C64 C68 C67 178.4(3) . .
Fe4 C64 C68 C67 60.33(15) . .
C65 C64 C68 Fe4 -60.33(15) . .
C63 C64 C68 Fe4 118.1(3) . .
C68 C64 Fe4 C65 -118.57(8) . .
C63 C64 Fe4 C65 123.9(4) . .
C65 C64 Fe4 C68 118.57(8) . .
C63 C64 Fe4 C68 -117.5(4) . .
C68 C64 Fe4 C72 54.5(9) . .
C65 C64 Fe4 C72 173.1(9) . .
C63 C64 Fe4 C72 -63.0(10) . .
C68 C64 Fe4 C66 -80.96(11) . .
C65 C64 Fe4 C66 37.61(7) . .
C63 C64 Fe4 C66 161.6(4) . .
C68 C64 Fe4 C67 -37.61(7) . .
C65 C64 Fe4 C67 80.96(10) . .
C63 C64 Fe4 C67 -155.1(4) . .
C68 C64 Fe4 C73 -172.3(4) . .
C65 C64 Fe4 C73 -53.7(4) . .
C63 C64 Fe4 C73 70.3(6) . .
C68 C64 Fe4 C71 77.9(3) . .
C65 C64 Fe4 C71 -163.5(3) . .
C63 C64 Fe4 C71 -39.6(5) . .
C68 C64 Fe4 C69 157.0(2) . .
C65 C64 Fe4 C69 -84.4(2) . .
C63 C64 Fe4 C69 39.6(5) . .
C68 C64 Fe4 C70 116.4(3) . .
C65 C64 Fe4 C70 -125.0(3) . .
C63 C64 Fe4 C70 -1.1(5) . .
C66 C65 Fe4 C64 118.86(10) . .
C66 C65 Fe4 C68 80.88(10) . .
C64 C65 Fe4 C68 -37.98(6) . .
C66 C65 Fe4 C72 -57.3(5) . .
C64 C65 Fe4 C72 -176.2(5) . .
C64 C65 Fe4 C66 -118.86(10) . .
C66 C65 Fe4 C67 37.32(6) . .
C64 C65 Fe4 C67 -81.54(11) . .
C66 C65 Fe4 C73 -86.8(2) . .
C64 C65 Fe4 C73 154.3(2) . .
C66 C65 Fe4 C71 171.6(9) . .
C64 C65 Fe4 C71 52.8(9) . .
C66 C65 Fe4 C69 -127.4(2) . .
C64 C65 Fe4 C69 113.76(18) . .
C66 C65 Fe4 C70 -165.6(3) . .
C64 C65 Fe4 C70 75.6(3) . .
C67 C68 Fe4 C64 -118.85(9) . .
C67 C68 Fe4 C65 -80.86(10) . .
C64 C68 Fe4 C65 37.99(6) . .
C67 C68 Fe4 C72 76.3(3) . .
C64 C68 Fe4 C72 -164.8(3) . .
C67 C68 Fe4 C66 -37.31(6) . .
C64 C68 Fe4 C66 81.55(10) . .
C64 C68 Fe4 C67 118.85(9) . .
C67 C68 Fe4 C73 45.3(9) . .
C64 C68 Fe4 C73 164.1(9) . .
C67 C68 Fe4 C71 116.6(3) . .
C64 C68 Fe4 C71 -124.6(3) . .
C67 C68 Fe4 C69 -168.0(5) . .
C64 C68 Fe4 C69 -49.2(4) . .
C67 C68 Fe4 C70 158.3(3) . .
C64 C68 Fe4 C70 -82.8(3) . .
C65 C66 Fe4 C64 -37.91(7) . .
C67 C66 Fe4 C64 81.40(11) . .
C67 C66 Fe4 C65 119.31(9) . .
C65 C66 Fe4 C68 -81.84(9) . .
C67 C66 Fe4 C68 37.47(7) . .
C65 C66 Fe4 C72 153.8(3) . .
C67 C66 Fe4 C72 -86.9(3) . .
C65 C66 Fe4 C67 -119.31(9) . .
C65 C66 Fe4 C73 112.2(2) . .
C67 C66 Fe4 C73 -128.5(2) . .
C65 C66 Fe4 C71 -174.3(6) . .
C67 C66 Fe4 C71 -55.0(6) . .
C65 C66 Fe4 C69 72.6(2) . .
C67 C66 Fe4 C69 -168.1(2) . .
C65 C66 Fe4 C70 44.4(7) . .
C67 C66 Fe4 C70 163.7(8) . .
C68 C67 Fe4 C64 37.91(7) . .
C66 C67 Fe4 C64 -81.43(11) . .
C68 C67 Fe4 C65 81.85(9) . .
C66 C67 Fe4 C65 -37.49(7) . .
C66 C67 Fe4 C68 -119.34(8) . .
C68 C67 Fe4 C72 -126.7(3) . .
C66 C67 Fe4 C72 113.9(3) . .
C68 C67 Fe4 C66 119.34(8) . .
C68 C67 Fe4 C73 -167.7(3) . .
C66 C67 Fe4 C73 72.9(3) . .
C68 C67 Fe4 C71 -84.3(3) . .
C66 C67 Fe4 C71 156.3(3) . .
C68 C67 Fe4 C69 158.7(8) . .
C66 C67 Fe4 C69 39.4(7) . .
C68 C67 Fe4 C70 -49.6(5) . .
C66 C67 Fe4 C70 -168.9(5) . .
C64 Fe4 C69 C70 -84.1(3) . .
C65 Fe4 C69 C70 -127.0(3) . .
C68 Fe4 C69 C70 -49.9(4) . .
C72 Fe4 C69 C70 80.49(15) . .
C66 Fe4 C69 C70 -167.5(3) . .
C67 Fe4 C69 C70 161.5(8) . .
C73 Fe4 C69 C70 118.43(11) . .
C71 Fe4 C69 C70 37.27(10) . .
C64 Fe4 C69 C73 157.4(3) . .
C65 Fe4 C69 C73 114.5(3) . .
C68 Fe4 C69 C73 -168.3(5) . .
C72 Fe4 C69 C73 -37.94(10) . .
C66 Fe4 C69 C73 74.1(3) . .
C67 Fe4 C69 C73 43.1(8) . .
C71 Fe4 C69 C73 -81.17(13) . .
C70 Fe4 C69 C73 -118.43(11) . .
C73 C69 C70 C71 0.0 . .
Fe4 C69 C70 C71 -60.11(19) . .
C73 C69 C70 Fe4 60.12(19) . .
C64 Fe4 C70 C69 113.2(2) . .
C65 Fe4 C70 C69 71.5(3) . .
C68 Fe4 C70 C69 156.2(2) . .
C72 Fe4 C70 C69 -80.65(16) . .
C66 Fe4 C70 C69 37.1(8) . .
C67 Fe4 C70 C69 -168.7(5) . .
C73 Fe4 C70 C69 -37.36(10) . .
C71 Fe4 C70 C69 -118.52(12) . .
C64 Fe4 C70 C71 -128.3(3) . .
C65 Fe4 C70 C71 -170.0(3) . .
C68 Fe4 C70 C71 -85.3(2) . .
C72 Fe4 C70 C71 37.86(9) . .
C66 Fe4 C70 C71 155.6(9) . .
C67 Fe4 C70 C71 -50.1(4) . .
C73 Fe4 C70 C71 81.16(12) . .
C69 Fe4 C70 C71 118.52(12) . .
C69 C70 C71 C72 0.0 . .
Fe4 C70 C71 C72 -60.8(2) . .
C69 C70 C71 Fe4 60.7(2) . .
C64 Fe4 C71 C72 -171.0(3) . .
C65 Fe4 C71 C72 147.7(10) . .
C68 Fe4 C71 C72 -128.1(2) . .
C66 Fe4 C71 C72 -45.5(6) . .
C67 Fe4 C71 C72 -84.5(2) . .
C73 Fe4 C71 C72 38.01(9) . .
C69 Fe4 C71 C72 80.79(15) . .
C70 Fe4 C71 C72 117.84(13) . .
C64 Fe4 C71 C70 71.1(2) . .
C65 Fe4 C71 C70 29.9(9) . .
C68 Fe4 C71 C70 114.09(17) . .
C72 Fe4 C71 C70 -117.84(13) . .
C66 Fe4 C71 C70 -163.4(6) . .
C67 Fe4 C71 C70 157.7(2) . .
C73 Fe4 C71 C70 -79.83(14) . .
C69 Fe4 C71 C70 -37.05(9) . .
C70 C71 C72 C73 0.0 . .
Fe4 C71 C72 C73 -62.0(2) . .
C70 C71 C72 Fe4 62.0(2) . .
C64 Fe4 C72 C71 29.7(8) . .
C65 Fe4 C72 C71 -160.4(6) . .
C68 Fe4 C72 C71 73.5(2) . .
C66 Fe4 C72 C71 159.8(3) . .
C67 Fe4 C72 C71 116.0(3) . .
C73 Fe4 C72 C71 -117.42(12) . .
C69 Fe4 C72 C71 -79.88(15) . .
C70 Fe4 C72 C71 -37.45(10) . .
C64 Fe4 C72 C73 147.2(9) . .
C65 Fe4 C72 C73 -43.0(5) . .
C68 Fe4 C72 C73 -169.1(2) . .
C66 Fe4 C72 C73 -82.8(3) . .
C67 Fe4 C72 C73 -126.6(2) . .
C71 Fe4 C72 C73 117.42(12) . .
C69 Fe4 C72 C73 37.53(10) . .
C70 Fe4 C72 C73 79.97(14) . .
C70 C69 C73 C72 0.0 . .
Fe4 C69 C73 C72 61.0(2) . .
C70 C69 C73 Fe4 -61.0(2) . .
C71 C72 C73 C69 0.0 . .
Fe4 C72 C73 C69 -62.2(2) . .
C71 C72 C73 Fe4 62.2(2) . .
C64 Fe4 C73 C69 -45.7(4) . .
C65 Fe4 C73 C69 -82.6(2) . .
C68 Fe4 C73 C69 156.6(9) . .
C72 Fe4 C73 C69 117.74(14) . .
C66 Fe4 C73 C69 -125.9(2) . .
C67 Fe4 C73 C69 -166.8(3) . .
C71 Fe4 C73 C69 79.78(14) . .
C70 Fe4 C73 C69 37.08(8) . .
C64 Fe4 C73 C72 -163.4(5) . .
C65 Fe4 C73 C72 159.6(3) . .
C68 Fe4 C73 C72 38.9(9) . .
C66 Fe4 C73 C72 116.3(3) . .
C67 Fe4 C73 C72 75.5(3) . .
C71 Fe4 C73 C72 -37.96(8) . .
C69 Fe4 C73 C72 -117.74(13) . .
C70 Fe4 C73 C72 -80.66(14) . .
C62 N4 C74 O12 -9.0(7) . .
C62 N4 C74 C75 172.8(4) . .
O12 C74 C75 C80 -161.2(4) . .
N4 C74 C75 C80 16.9(5) . .
O12 C74 C75 C76 22.2(6) . .
N4 C74 C75 C76 -159.7(4) . .
C80 C75 C76 C77 0.0 . .
C74 C75 C76 C77 176.6(3) . .
C75 C76 C77 C78 0.0 . .
C76 C77 C78 C79 0.0 . .
C77 C78 C79 C80 0.0 . .
C78 C79 C80 C75 0.0 . .
C76 C75 C80 C79 0.0 . .
C74 C75 C80 C79 -176.5(3) . .
Zn5 O14 C81 O13 -7.4(11) . .
Zn5 O14 C81 C82 171.6(5) . .
Zn4 O13 C81 O14 6.0(11) . .
Zn4 O13 C81 C82 -173.0(5) . .
O14 C81 C82 C83 -177.7(8) . .
O13 C81 C82 C83 1.4(12) . .
O14 C81 C82 N5 1.5(11) . .
O13 C81 C82 N5 -179.4(6) . .
C94 N5 C82 C83 70.8(11) . .
C94 N5 C82 C81 -108.4(8) . .
C81 C82 C83 C84 -179.6(7) . .
N5 C82 C83 C84 1.3(14) . .
C82 C83 C84 C85 -174.0(8) . .
C82 C83 C84 C88 18.1(13) . .
C82 C83 C84 Fe5 101.6(10) . .
C88 C84 C85 C86 0.0 . .
C83 C84 C85 C86 -170.1(6) . .
Fe5 C84 C85 C86 -55.6(3) . .
C88 C84 C85 Fe5 55.6(3) . .
C83 C84 C85 Fe5 -114.5(5) . .
C84 C85 C86 C87 0.0 . .
Fe5 C85 C86 C87 -58.1(3) . .
C84 C85 C86 Fe5 58.1(3) . .
C85 C86 C87 C88 0.0 . .
Fe5 C86 C87 C88 -62.0(3) . .
C85 C86 C87 Fe5 62.0(3) . .
C86 C87 C88 C84 0.0 . .
Fe5 C87 C88 C84 -61.7(3) . .
C86 C87 C88 Fe5 61.7(3) . .
C85 C84 C88 C87 0.0 . .
C83 C84 C88 C87 169.2(6) . .
Fe5 C84 C88 C87 57.7(3) . .
C85 C84 C88 Fe5 -57.7(3) . .
C83 C84 C88 Fe5 111.6(6) . .
C86 C87 Fe5 C88 -117.56(14) . .
C88 C87 Fe5 C86 117.56(14) . .
C86 C87 Fe5 C91 41.5(13) . .
C88 C87 Fe5 C91 159.1(14) . .
C86 C87 Fe5 C90 -163.0(8) . .
C88 C87 Fe5 C90 -45.4(8) . .
C86 C87 Fe5 C92 77.5(4) . .
C88 C87 Fe5 C92 -164.9(4) . .
C86 C87 Fe5 C84 -80.18(17) . .
C88 C87 Fe5 C84 37.38(10) . .
C86 C87 Fe5 C85 -37.62(11) . .
C88 C87 Fe5 C85 79.95(16) . .
C86 C87 Fe5 C89 161.3(3) . .
C88 C87 Fe5 C89 -81.1(3) . .
C86 C87 Fe5 C93 119.1(3) . .
C88 C87 Fe5 C93 -123.4(3) . .
C84 C88 Fe5 C87 118.93(16) . .
C87 C88 Fe5 C86 -39.31(11) . .
C84 C88 Fe5 C86 79.62(18) . .
C87 C88 Fe5 C91 -167.9(8) . .
C84 C88 Fe5 C91 -49.0(7) . .
C87 C88 Fe5 C90 160.1(4) . .
C84 C88 Fe5 C90 -80.9(3) . .
C87 C88 Fe5 C92 53.4(11) . .
C84 C88 Fe5 C92 172.3(12) . .
C87 C88 Fe5 C84 -118.93(15) . .
C87 C88 Fe5 C85 -82.87(18) . .
C84 C88 Fe5 C85 36.05(11) . .
C87 C88 Fe5 C89 118.7(3) . .
C84 C88 Fe5 C89 -122.4(3) . .
C87 C88 Fe5 C93 79.6(3) . .
C84 C88 Fe5 C93 -161.5(3) . .
C85 C86 Fe5 C87 -118.66(15) . .
C87 C86 Fe5 C88 39.18(12) . .
C85 C86 Fe5 C88 -79.47(17) . .
C87 C86 Fe5 C91 -167.2(5) . .
C85 C86 Fe5 C91 74.1(4) . .
C87 C86 Fe5 C90 158.6(11) . .
C85 C86 Fe5 C90 40.0(10) . .
C87 C86 Fe5 C92 -125.1(4) . .
C85 C86 Fe5 C92 116.3(4) . .
C87 C86 Fe5 C84 82.55(18) . .
C85 C86 Fe5 C84 -36.11(11) . .
C87 C86 Fe5 C85 118.66(15) . .
C87 C86 Fe5 C89 -49.4(8) . .
C85 C86 Fe5 C89 -168.0(9) . .
C87 C86 Fe5 C93 -83.2(4) . .
C85 C86 Fe5 C93 158.1(4) . .
C85 C84 Fe5 C87 82.33(19) . .
C88 C84 Fe5 C87 -38.83(13) . .
C83 C84 Fe5 C87 -161.4(5) . .
C85 C84 Fe5 C88 121.16(17) . .
C83 C84 Fe5 C88 -122.5(5) . .
C85 C84 Fe5 C86 36.92(12) . .
C88 C84 Fe5 C86 -84.2(2) . .
C83 C84 Fe5 C86 153.2(5) . .
C85 C84 Fe5 C91 -82.4(4) . .
C88 C84 Fe5 C91 156.5(4) . .
C83 C84 Fe5 C91 33.9(6) . .
C85 C84 Fe5 C90 -123.3(3) . .
C88 C84 Fe5 C90 115.6(4) . .
C83 C84 Fe5 C90 -7.0(5) . .
C85 C84 Fe5 C92 -54.3(7) . .
C88 C84 Fe5 C92 -175.5(7) . .
C83 C84 Fe5 C92 62.0(8) . .
C88 C84 Fe5 C85 -121.16(17) . .
C83 C84 Fe5 C85 116.3(5) . .
C85 C84 Fe5 C89 -161.9(4) . .
C88 C84 Fe5 C89 77.0(4) . .
C83 C84 Fe5 C89 -45.6(5) . .
C85 C84 Fe5 C93 175.9(9) . .
C88 C84 Fe5 C93 54.7(9) . .
C83 C84 Fe5 C93 -67.8(11) . .
C84 C85 Fe5 C87 -81.95(19) . .
C86 C85 Fe5 C87 39.03(12) . .
C84 C85 Fe5 C88 -36.70(11) . .
C86 C85 Fe5 C88 84.3(2) . .
C84 C85 Fe5 C86 -120.98(18) . .
C84 C85 Fe5 C91 114.3(4) . .
C86 C85 Fe5 C91 -124.7(4) . .
C84 C85 Fe5 C90 74.0(4) . .
C86 C85 Fe5 C90 -165.1(4) . .
C84 C85 Fe5 C92 155.3(4) . .
C86 C85 Fe5 C92 -83.7(4) . .
C86 C85 Fe5 C84 120.98(17) . .
C84 C85 Fe5 C89 46.9(8) . .
C86 C85 Fe5 C89 167.8(9) . .
C84 C85 Fe5 C93 -176.6(8) . .
C86 C85 Fe5 C93 -55.6(8) . .
C87 Fe5 C89 C93 -83.6(4) . .
C88 Fe5 C89 C93 -127.7(3) . .
C86 Fe5 C89 C93 -46.4(9) . .
C91 Fe5 C89 C93 81.4(2) . .
C90 Fe5 C89 C93 119.14(17) . .
C92 Fe5 C89 C93 37.65(13) . .
C84 Fe5 C89 C93 -169.4(4) . .
C85 Fe5 C89 C93 156.2(9) . .
C87 Fe5 C89 C90 157.3(4) . .
C88 Fe5 C89 C90 113.2(3) . .
C86 Fe5 C89 C90 -165.6(10) . .
C91 Fe5 C89 C90 -37.69(13) . .
C92 Fe5 C89 C90 -81.5(2) . .
C84 Fe5 C89 C90 71.5(3) . .
C85 Fe5 C89 C90 37.0(8) . .
C93 Fe5 C89 C90 -119.14(17) . .
C93 C89 C90 C91 0.0 . .
Fe5 C89 C90 C91 59.5(3) . .
C93 C89 C90 Fe5 -59.5(3) . .
C87 Fe5 C90 C91 -169.8(9) . .
C88 Fe5 C90 C91 157.3(4) . .
C86 Fe5 C90 C91 46.0(9) . .
C92 Fe5 C90 C91 -38.11(12) . .
C84 Fe5 C90 C91 115.6(3) . .
C85 Fe5 C90 C91 75.9(3) . .
C89 Fe5 C90 C91 -118.72(17) . .
C93 Fe5 C90 C91 -81.55(19) . .
C87 Fe5 C90 C89 -51.1(8) . .
C88 Fe5 C90 C89 -84.0(3) . .
C86 Fe5 C90 C89 164.7(10) . .
C91 Fe5 C90 C89 118.72(18) . .
C92 Fe5 C90 C89 80.6(2) . .
C84 Fe5 C90 C89 -125.7(3) . .
C85 Fe5 C90 C89 -165.3(3) . .
C93 Fe5 C90 C89 37.17(12) . .
C89 C90 C91 C92 0.0 . .
Fe5 C90 C91 C92 60.7(3) . .
C89 C90 C91 Fe5 -60.7(3) . .
C87 Fe5 C91 C90 164.2(13) . .
C88 Fe5 C91 C90 -46.7(6) . .
C86 Fe5 C91 C90 -162.8(4) . .
C92 Fe5 C91 C90 118.08(16) . .
C84 Fe5 C91 C90 -80.5(2) . .
C85 Fe5 C91 C90 -121.9(3) . .
C89 Fe5 C91 C90 37.30(11) . .
C93 Fe5 C91 C90 80.26(16) . .
C87 Fe5 C91 C92 46.1(13) . .
C88 Fe5 C91 C92 -164.8(7) . .
C86 Fe5 C91 C92 79.1(4) . .
C90 Fe5 C91 C92 -118.08(16) . .
C84 Fe5 C91 C92 161.4(3) . .
C85 Fe5 C91 C92 120.0(3) . .
C89 Fe5 C91 C92 -80.8(2) . .
C93 Fe5 C91 C92 -37.82(12) . .
C90 C91 C92 C93 0.0 . .
Fe5 C91 C92 C93 61.4(3) . .
C90 C91 C92 Fe5 -61.4(3) . .
C87 Fe5 C92 C93 76.3(4) . .
C88 Fe5 C92 C93 33.3(12) . .
C86 Fe5 C92 C93 120.6(3) . .
C91 Fe5 C92 C93 -118.11(14) . .
C90 Fe5 C92 C93 -80.25(17) . .
C84 Fe5 C92 C93 -158.2(6) . .
C85 Fe5 C92 C93 164.1(3) . .
C89 Fe5 C92 C93 -37.26(12) . .
C87 Fe5 C92 C91 -165.5(5) . .
C88 Fe5 C92 C91 151.4(13) . .
C86 Fe5 C92 C91 -121.3(4) . .
C90 Fe5 C92 C91 37.86(13) . .
C84 Fe5 C92 C91 -40.1(5) . .
C85 Fe5 C92 C91 -77.8(3) . .
C89 Fe5 C92 C91 80.85(19) . .
C93 Fe5 C92 C91 118.11(15) . .
C91 C92 C93 C89 0.0 . .
Fe5 C92 C93 C89 60.6(3) . .
C91 C92 C93 Fe5 -60.6(3) . .
C90 C89 C93 C92 0.0 . .
Fe5 C89 C93 C92 -59.5(3) . .
C90 C89 C93 Fe5 59.5(3) . .
C87 Fe5 C93 C92 -125.0(4) . .
C88 Fe5 C93 C92 -169.8(4) . .
C86 Fe5 C93 C92 -79.5(4) . .
C91 Fe5 C93 C92 38.10(12) . .
C90 Fe5 C93 C92 81.6(2) . .
C84 Fe5 C93 C92 148.3(10) . .
C85 Fe5 C93 C92 -38.8(7) . .
C89 Fe5 C93 C92 118.77(18) . .
C87 Fe5 C93 C89 116.2(4) . .
C88 Fe5 C93 C89 71.4(4) . .
C86 Fe5 C93 C89 161.7(4) . .
C91 Fe5 C93 C89 -80.67(18) . .
C90 Fe5 C93 C89 -37.19(11) . .
C92 Fe5 C93 C89 -118.77(18) . .
C84 Fe5 C93 C89 29.5(9) . .
C85 Fe5 C93 C89 -157.5(8) . .
C82 N5 C94 O15 -9.9(10) . .
C82 N5 C94 C95 175.7(5) . .
O15 C94 C95 C96 144.5(6) . .
N5 C94 C95 C96 -41.3(8) . .
O15 C94 C95 C100 -34.5(9) . .
N5 C94 C95 C100 139.7(5) . .
C100 C95 C96 C97 0.0 . .
C94 C95 C96 C97 -179.0(5) . .
C95 C96 C97 C98 0.0 . .
C96 C97 C98 C99 0.0 . .
C97 C98 C99 C100 0.0 . .
C98 C99 C100 C95 0.0 . .
C96 C95 C100 C99 0.0 . .
C94 C95 C100 C99 178.9(5) . .
